data_4346085
loop_
_publ_author_name
'Atzori, Matteo'
'Pop, Flavia'
'Auban-Senzier, Pascale'
'Cl\'erac, Rodolphe'
'Canadell, Enric'
'Mercuri, Maria Laura'
'Avarvari, Narcis'

_publ_section_title
;
 Complete series of chiral paramagnetic molecular conductors based on
 tetramethyl-bis(ethylenedithio)-tetrathiafulvalene (TM-BEDT-TTF) and
 Chloranilate-bridged heterobimetallic honeycomb layers.
;
_journal_issue 7
_journal_name_full 'Inorganic chemistry'
_journal_page_first 3643
_journal_page_last 3653
_journal_paper_doi 10.1021/acs.inorgchem.5b00261
_journal_volume 54
_journal_year 2015
_chemical_absolute_configuration syn
_chemical_formula_moiety 'C168 H136 Cl12 Fe2 K2 O30 P2 S48'
_chemical_formula_sum 'C168 H136 Cl12 Fe2 K2 O30 P2 S48'
_chemical_formula_weight 4850.89
_space_group_IT_number 1
_space_group_name_Hall 'P 1'
_space_group_name_H-M_alt 'P 1'
_symmetry_cell_setting triclinic
_symmetry_space_group_name_Hall 'P 1'
_symmetry_space_group_name_H-M 'P 1'
_atom_sites_solution_hydrogens geom
_atom_sites_solution_primary direct
_atom_sites_solution_secondary difmap
_audit_creation_method SHELXL-97
_cell_angle_alpha 85.370(15)
_cell_angle_beta 88.106(10)
_cell_angle_gamma 63.346(9)
_cell_formula_units_Z 1
_cell_length_a 13.6292(14)
_cell_length_b 14.174(2)
_cell_length_c 30.143(8)
_cell_measurement_reflns_used 24478
_cell_measurement_temperature 150(2)
_cell_measurement_theta_max 26.00
_cell_measurement_theta_min 1.61
_cell_volume 5187.2(17)
_computing_cell_refinement 'Dirax/lsq (Duisenberg & Schreurs, 1989-2000)'
_computing_data_collection KappaCCD
_computing_data_reduction 'Denzo and Scalepak'
_computing_structure_refinement 'SHELXL-97 (Sheldrick, 1997)'
_computing_structure_solution 'SHELXS-97 (Sheldrick, 1997)'
_diffrn_ambient_temperature 150(2)
_diffrn_measured_fraction_theta_full 0.904
_diffrn_measured_fraction_theta_max 0.904
_diffrn_measurement_device_type 'Nonius Kappa CCD'
_diffrn_measurement_method 'phi and omega scans'
_diffrn_radiation_monochromator graphite
_diffrn_radiation_source 'fine-focus sealed tube'
_diffrn_radiation_type MoK\a
_diffrn_radiation_wavelength 0.71073
_diffrn_reflns_av_R_equivalents 0.0628
_diffrn_reflns_av_sigmaI/netI 0.0962
_diffrn_reflns_limit_h_max 16
_diffrn_reflns_limit_h_min -16
_diffrn_reflns_limit_k_max 17
_diffrn_reflns_limit_k_min -17
_diffrn_reflns_limit_l_max 37
_diffrn_reflns_limit_l_min -37
_diffrn_reflns_number 53224
_diffrn_reflns_theta_full 26.00
_diffrn_reflns_theta_max 26.00
_diffrn_reflns_theta_min 1.61
_exptl_absorpt_coefficient_mu 0.898
_exptl_absorpt_correction_T_max 0.7454
_exptl_absorpt_correction_T_min 0.4369
_exptl_absorpt_correction_type multi-scan
_exptl_absorpt_process_details sadabs
_exptl_crystal_colour black
_exptl_crystal_density_diffrn 1.553
_exptl_crystal_density_meas ?
_exptl_crystal_density_method 'not measured'
_exptl_crystal_description prism
_exptl_crystal_F_000 2476
_exptl_crystal_size_max 0.50
_exptl_crystal_size_mid 0.27
_exptl_crystal_size_min 0.04
_refine_diff_density_max 2.544
_refine_diff_density_min -1.425
_refine_diff_density_rms 0.130
_refine_ls_abs_structure_details 'Flack H D (1983), Acta Cryst. A39, 876-881'
_refine_ls_abs_structure_Flack 0.15(4)
_refine_ls_extinction_method none
_refine_ls_goodness_of_fit_ref 1.007
_refine_ls_hydrogen_treatment constr
_refine_ls_matrix_type fullcycle
_refine_ls_number_parameters 2329
_refine_ls_number_reflns 31346
_refine_ls_number_restraints 0
_refine_ls_restrained_S_all 1.007
_refine_ls_R_factor_all 0.1135
_refine_ls_R_factor_gt 0.0883
_refine_ls_shift/su_max 0.056
_refine_ls_shift/su_mean 0.002
_refine_ls_structure_factor_coef Fsqd
_refine_ls_weighting_details 'calc w=1/[\s^2^(Fo^2^)+(0.0557P)^2^+53.2533P] where P=(Fo^2^+2Fc^2^)/3'
_refine_ls_weighting_scheme calc
_refine_ls_wR_factor_gt 0.2114
_refine_ls_wR_factor_ref 0.2237
_reflns_number_gt 24430
_reflns_number_total 31346
_reflns_threshold_expression >2sigma(I)
_cod_data_source_file ic5b00261_si_002.cif
_cod_data_source_block 1
_cod_depositor_comments
;
The following automatic conversions were performed:

data item '_exptl_crystal_density_meas' value 'not measured' was
changed to '?' -- the value is perceived as not measured.

Automatic conversion script
Id: cif_fix_values 6909 2019-04-08 15:41:33Z antanas 
;
_cod_original_cell_volume 5187.3(17)
_cod_database_code 4346085

loop_
_symmetry_equiv_pos_as_xyz
'x, y, z'

loop_
_atom_site_label
_atom_site_type_symbol
_atom_site_fract_x
_atom_site_fract_y
_atom_site_fract_z
_atom_site_U_iso_or_equiv
_atom_site_adp_type
_atom_site_occupancy
_atom_site_symmetry_multiplicity
_atom_site_calc_flag
_atom_site_refinement_flags
C1D C 0.4108(10) 0.4108(10) 0.3760(4) 0.036(3) Uani 1 1 d .
H1D H 0.4144 0.3531 0.3972 0.044 Uiso 1 1 calc R
C1E C 0.3912(9) 0.0369(8) 0.2411(4) 0.030(2) Uani 1 1 d .
H1E H 0.3215 0.0682 0.2247 0.036 Uiso 1 1 calc R
C2D C 0.2989(9) 0.5072(9) 0.3853(3) 0.028(2) Uani 1 1 d .
H2D H 0.2995 0.5203 0.4167 0.034 Uiso 1 1 calc R
C2E C 0.3985(9) 0.1217(8) 0.2662(3) 0.029(2) Uani 1 1 d .
H2E H 0.4707 0.0948 0.2804 0.035 Uiso 1 1 calc R
C3E C 0.4524(9) 0.1914(10) 0.1849(4) 0.025(3) Uani 1 1 d .
C3F C 0.1838(9) 0.6111(8) 0.1558(4) 0.029(2) Uani 1 1 d .
C3H4 C 0.4517(11) 0.8348(12) 0.4919(6) 0.052(4) Uani 1 1 d .
H3H4 H 0.4085 0.9077 0.4898 0.062 Uiso 1 1 calc R
C4C C 0.0442(9) 0.1112(8) 0.2869(4) 0.034(3) Uani 1 1 d .
C4E C 0.5094(10) 0.0872(11) 0.1734(4) 0.028(3) Uani 1 1 d .
C4F C 0.1433(11) 0.7087(11) 0.1689(5) 0.035(3) Uani 1 1 d .
C4G4 C 0.5882(11) 0.0249(11) 0.8252(5) 0.049(3) Uani 1 1 d .
H4G4 H 0.6476 -0.0135 0.8443 0.059 Uiso 1 1 calc R
C5E C 0.5569(10) 0.1967(10) 0.1126(4) 0.027(3) Uani 1 1 d .
C5F C 0.2363(11) 0.7119(11) 0.0941(5) 0.033(3) Uani 1 1 d .
C5G4 C 0.5495(13) -0.0277(14) 0.7990(6) 0.062(5) Uani 1 1 d .
H5G4 H 0.5782 -0.1011 0.8022 0.074 Uiso 1 1 calc R
C6B C 0.7752(10) 0.1139(9) 0.2035(5) 0.030(3) Uani 1 1 d .
C6D C 0.4498(10) 0.6290(10) 0.1828(4) 0.025(3) Uani 1 1 d .
C6E C 0.5931(9) 0.2283(8) 0.0736(3) 0.028(2) Uani 1 1 d .
C6F C 0.2748(9) 0.7435(8) 0.0563(4) 0.031(2) Uani 1 1 d .
C7B C 0.8684(11) 0.1215(10) 0.1277(5) 0.030(3) Uani 1 1 d .
C7D C 0.5159(10) 0.7326(9) 0.1235(4) 0.026(3) Uani 1 1 d .
C7E C 0.6674(9) 0.2378(8) -0.0061(3) 0.028(2) Uani 1 1 d .
C7F C 0.3645(10) 0.7425(9) -0.0218(4) 0.037(3) Uani 1 1 d .
C8D C 0.5489(9) 0.6376(10) 0.1093(4) 0.023(3) Uani 1 1 d .
C8E C 0.6238(11) 0.3369(11) 0.0046(4) 0.032(3) Uani 1 1 d .
C8F C 0.3195(11) 0.8468(11) -0.0098(5) 0.037(3) Uani 1 1 d .
C9A C 0.9472(14) 0.7943(13) 0.9221(5) 0.061(4) Uani 1 1 d .
H9A H 0.9834 0.7781 0.8932 0.073 Uiso 1 1 calc R
C9E C 0.6471(13) 0.3117(12) -0.0921(5) 0.063(4) Uani 1 1 d .
H9E H 0.6750 0.2972 -0.1225 0.075 Uiso 1 1 calc R
C9F C 0.4026(11) 0.8123(12) -0.1118(5) 0.046(3) Uani 1 1 d .
H9F H 0.4680 0.8241 -0.1106 0.055 Uiso 1 1 calc R
C10A C 0.9685(15) 0.8717(13) 0.9411(6) 0.080(5) Uani 1 1 d .
H10A H 0.9520 0.9288 0.9177 0.097 Uiso 1 1 calc R
C10B C 0.8869(10) 0.2900(9) 0.0590(4) 0.035(3) Uani 1 1 d .
H10B H 0.8280 0.2924 0.0404 0.042 Uiso 1 1 calc R
C10C C 0.2518(11) 0.3163(10) 0.0256(4) 0.042(3) Uani 1 1 d .
H10C H 0.1900 0.3088 0.0135 0.051 Uiso 1 1 calc R
C10E C 0.6642(13) 0.4031(13) -0.0800(4) 0.055(4) Uani 1 1 d .
H10E H 0.6244 0.4616 -0.1022 0.066 Uiso 1 1 calc R
C11A C 0.7370(14) 0.4165(12) 1.2929(5) 0.048(4) Uani 1 1 d .
H11A H 0.7237 0.3677 1.2768 0.072 Uiso 1 1 calc R
H11B H 0.6944 0.4302 1.3198 0.072 Uiso 1 1 calc R
H11C H 0.8135 0.3866 1.3003 0.072 Uiso 1 1 calc R
C11B C 0.718(2) -0.1735(16) 0.4280(8) 0.094(7) Uani 1 1 d .
H11D H 0.7082 -0.2345 0.4220 0.140 Uiso 1 1 calc R
H11E H 0.6938 -0.1548 0.4577 0.140 Uiso 1 1 calc R
H11F H 0.7935 -0.1892 0.4249 0.140 Uiso 1 1 calc R
C11C C 0.2182(11) -0.0342(11) 0.3740(5) 0.034(3) Uani 1 1 d .
H11G H 0.2819 -0.0992 0.3690 0.052 Uiso 1 1 calc R
H11H H 0.2196 -0.0164 0.4040 0.052 Uiso 1 1 calc R
H11I H 0.2181 0.0213 0.3535 0.052 Uiso 1 1 calc R
C11D C 0.5109(12) 0.4242(11) 0.3851(5) 0.048(3) Uani 1 1 d .
H11J H 0.5753 0.3609 0.3788 0.073 Uiso 1 1 calc R
H11K H 0.5117 0.4374 0.4158 0.073 Uiso 1 1 calc R
H11L H 0.5099 0.4829 0.3665 0.073 Uiso 1 1 calc R
C11E C 0.3983(14) -0.0599(12) 0.2713(5) 0.046(4) Uani 1 1 d .
H11M H 0.3917 -0.1098 0.2534 0.070 Uiso 1 1 calc R
H11N H 0.3399 -0.0369 0.2927 0.070 Uiso 1 1 calc R
H11O H 0.4676 -0.0930 0.2866 0.070 Uiso 1 1 calc R
C11F C 0.0771(11) 0.4634(10) 0.2542(4) 0.028(3) Uani 1 1 d .
H11P H 0.0694 0.4148 0.2359 0.042 Uiso 1 1 calc R
H11Q H 0.0186 0.4869 0.2754 0.042 Uiso 1 1 calc R
H11R H 0.1463 0.4288 0.2695 0.042 Uiso 1 1 calc R
C12A C 0.6557(14) 0.6324(12) 1.3280(5) 0.053(4) Uani 1 1 d .
H12A H 0.6692 0.6855 1.3407 0.079 Uiso 1 1 calc R
H12B H 0.6793 0.5708 1.3485 0.079 Uiso 1 1 calc R
H12C H 0.5786 0.6596 1.3222 0.079 Uiso 1 1 calc R
C12B C 0.6335(18) 0.0444(16) 0.4546(6) 0.075(6) Uani 1 1 d .
H12D H 0.6513 0.1008 0.4602 0.112 Uiso 1 1 calc R
H12E H 0.6725 -0.0153 0.4753 0.112 Uiso 1 1 calc R
H12F H 0.5560 0.0680 0.4581 0.112 Uiso 1 1 calc R
C12C C -0.0926(12) 0.0392(14) 0.3740(6) 0.065(4) Uani 1 1 d .
H12G H -0.1555 0.1050 0.3786 0.098 Uiso 1 1 calc R
H12H H -0.0883 -0.0129 0.3972 0.098 Uiso 1 1 calc R
H12I H -0.0992 0.0158 0.3457 0.098 Uiso 1 1 calc R
C12D C 0.1992(11) 0.4879(10) 0.3786(5) 0.038(3) Uani 1 1 d .
H12J H 0.1335 0.5503 0.3846 0.057 Uiso 1 1 calc R
H12K H 0.2037 0.4298 0.3986 0.057 Uiso 1 1 calc R
H12L H 0.1976 0.4712 0.3485 0.057 Uiso 1 1 calc R
C12E C 0.3066(13) 0.1577(11) 0.3015(5) 0.041(3) Uani 1 1 d .
H12M H 0.3110 0.2109 0.3180 0.062 Uiso 1 1 calc R
H12N H 0.3153 0.0982 0.3215 0.062 Uiso 1 1 calc R
H12O H 0.2364 0.1863 0.2870 0.062 Uiso 1 1 calc R
C12F C 0.0016(11) 0.6783(10) 0.2878(4) 0.032(3) Uani 1 1 d .
H12P H 0.0111 0.7301 0.3034 0.048 Uiso 1 1 calc R
H12Q H 0.0116 0.6189 0.3081 0.048 Uiso 1 1 calc R
H12R H -0.0710 0.7091 0.2753 0.048 Uiso 1 1 calc R
C13A C 0.8087(15) 0.8497(17) 0.9157(6) 0.080(6) Uani 1 1 d .
H13A H 0.7889 0.8010 0.9027 0.121 Uiso 1 1 calc R
H13B H 0.7848 0.9136 0.8966 0.121 Uiso 1 1 calc R
H13C H 0.7741 0.8659 0.9442 0.121 Uiso 1 1 calc R
C13B C 1.0206(15) 0.1464(15) 0.0117(6) 0.072(6) Uani 1 1 d .
H13D H 1.0804 0.0764 0.0143 0.108 Uiso 1 1 calc R
H13E H 1.0459 0.1945 -0.0026 0.108 Uiso 1 1 calc R
H13F H 0.9628 0.1466 -0.0057 0.108 Uiso 1 1 calc R
C13C C 0.3837(13) 0.1838(14) -0.0243(6) 0.057(4) Uani 1 1 d .
H13G H 0.4496 0.1182 -0.0243 0.085 Uiso 1 1 calc R
H13H H 0.3958 0.2384 -0.0409 0.085 Uiso 1 1 calc R
H13I H 0.3252 0.1761 -0.0378 0.085 Uiso 1 1 calc R
C13D C 0.6996(12) 0.6663(13) -0.0077(5) 0.044(4) Uani 1 1 d .
H13J H 0.7572 0.5953 -0.0079 0.065 Uiso 1 1 calc R
H13K H 0.7251 0.7147 -0.0214 0.065 Uiso 1 1 calc R
H13L H 0.6374 0.6722 -0.0239 0.065 Uiso 1 1 calc R
C13E C 0.5228(15) 0.3477(16) -0.0943(6) 0.084(6) Uani 1 1 d .
H13M H 0.5096 0.2900 -0.1021 0.127 Uiso 1 1 calc R
H13N H 0.4902 0.4059 -0.1163 0.127 Uiso 1 1 calc R
H13O H 0.4908 0.3695 -0.0658 0.127 Uiso 1 1 calc R
C13F C 0.3969(15) 0.7781(15) -0.1569(6) 0.058(5) Uani 1 1 d .
H13P H 0.4617 0.7139 -0.1618 0.088 Uiso 1 1 calc R
H13Q H 0.3921 0.8324 -0.1792 0.088 Uiso 1 1 calc R
H13R H 0.3333 0.7660 -0.1587 0.088 Uiso 1 1 calc R
C14A C 1.0958(16) 0.8204(18) 0.9484(8) 0.102(7) Uani 1 1 d .
H14A H 1.1148 0.8695 0.9616 0.153 Uiso 1 1 calc R
H14B H 1.1322 0.8031 0.9203 0.153 Uiso 1 1 calc R
H14C H 1.1183 0.7571 0.9679 0.153 Uiso 1 1 calc R
C14B C 0.9179(12) 0.3763(12) 0.0381(6) 0.048(4) Uani 1 1 d .
H14D H 0.8555 0.4444 0.0389 0.072 Uiso 1 1 calc R
H14E H 0.9402 0.3625 0.0078 0.072 Uiso 1 1 calc R
H14F H 0.9772 0.3755 0.0547 0.072 Uiso 1 1 calc R
C14C C 0.2639(15) 0.4070(13) -0.0019(6) 0.058(4) Uani 1 1 d .
H14G H 0.1979 0.4717 0.0003 0.087 Uiso 1 1 calc R
H14H H 0.2767 0.3907 -0.0325 0.087 Uiso 1 1 calc R
H14I H 0.3247 0.4149 0.0093 0.087 Uiso 1 1 calc R
C14D C 0.6088(12) 0.8852(12) 0.0222(5) 0.041(4) Uani 1 1 d .
H14J H 0.5503 0.9548 0.0252 0.062 Uiso 1 1 calc R
H14K H 0.6232 0.8735 -0.0088 0.062 Uiso 1 1 calc R
H14L H 0.6737 0.8789 0.0364 0.062 Uiso 1 1 calc R
C14E C 0.7890(13) 0.3780(13) -0.0842(6) 0.057(4) Uani 1 1 d .
H14M H 0.7981 0.4378 -0.0763 0.085 Uiso 1 1 calc R
H14N H 0.8127 0.3634 -0.1143 0.085 Uiso 1 1 calc R
H14O H 0.8321 0.3174 -0.0646 0.085 Uiso 1 1 calc R
C14F C 0.2861(16) 1.0136(14) -0.1316(6) 0.065(5) Uani 1 1 d .
H14P H 0.2230 1.0752 -0.1227 0.097 Uiso 1 1 calc R
H14Q H 0.2759 1.0009 -0.1615 0.097 Uiso 1 1 calc R
H14R H 0.3502 1.0251 -0.1303 0.097 Uiso 1 1 calc R
C321 C 0.8539(8) 0.5654(8) 0.7344(3) 0.023(2) Uani 1 1 d .
C421 C 0.8696(9) 0.6423(8) 0.7555(4) 0.030(2) Uani 1 1 d .
C431 C 1.1806(9) 0.7140(8) 0.7654(3) 0.027(2) Uani 1 1 d .
C521 C 0.8169(9) 0.6826(8) 0.7984(4) 0.030(2) Uani 1 1 d .
C531 C 1.1710(10) 0.6357(9) 0.8016(4) 0.038(3) Uani 1 1 d .
Cl3A Cl 0.9100(2) 0.5242(2) 0.68461(9) 0.0349(6) Uani 1 1 d .
K1A K 0.6126(4) 0.4294(4) 0.76870(17) 0.0850(14) Uani 1 1 d .
K1B K 0.4062(3) 0.4020(3) 0.52533(17) 0.0708(12) Uani 1 1 d .
O1W O 0.0913(9) 0.3457(9) 0.9366(4) 0.077 Uani 1 1 d .
O5W O 0.0142(18) 0.906(3) 0.6440(9) 0.186 Uani 1 1 d .
O6W O -0.0006(14) 1.0524(18) 0.6826(7) 0.185 Uani 1 1 d .
O421 O 0.9347(6) 0.6801(5) 0.7401(2) 0.0315(17) Uani 1 1 d .
O431 O 1.0830(6) 0.7861(6) 0.7500(3) 0.0350(18) Uani 1 1 d .
O521 O 0.8383(6) 0.7486(6) 0.8153(2) 0.0335(18) Uani 1 1 d .
O531 O 1.0719(6) 0.6623(6) 0.8166(2) 0.0364(18) Uani 1 1 d .
S3D S 0.4502(2) 0.4604(2) 0.23477(9) 0.0276(6) Uani 1 1 d .
S7E S 0.7217(4) 0.1923(3) -0.05780(11) 0.0557(10) Uani 1 1 d .
S8C S 0.2176(3) 0.3572(2) 0.08267(11) 0.0441(8) Uani 1 1 d .
O2W O -0.0065 0.4843 0.8862 0.226 Uani 1 1 d .
O3W O 1.0446(9) 0.3190(8) 0.4163(4) 0.075(3) Uani 1 1 d .
O4W O 0.9648(11) 0.4306(12) 0.3775(5) 0.103 Uani 1 1 d .
C1A C 0.7036(11) 0.5212(10) 1.2639(4) 0.040(3) Uani 1 1 d .
H1A H 0.6257 0.5491 1.2563 0.048 Uiso 1 1 calc R
C1B C 0.6481(12) -0.0799(11) 0.3945(5) 0.052(3) Uani 1 1 d .
H1B H 0.5703 -0.0634 0.3968 0.062 Uiso 1 1 calc R
C1C C 0.1216(9) -0.0468(8) 0.3674(3) 0.025(2) Uani 1 1 d .
H1C H 0.1240 -0.1007 0.3905 0.030 Uiso 1 1 calc R
C1F C 0.0723(8) 0.5585(8) 0.2250(3) 0.024(2) Uani 1 1 d .
H1F H 0.0012 0.5925 0.2097 0.029 Uiso 1 1 calc R
C1G1 C 0.2987(10) 0.3470(10) 0.7094(4) 0.027(3) Uani 1 1 d .
C1H1 C 0.6768(10) 0.6942(10) 0.6138(4) 0.032(3) Uani 1 1 d .
C1G2 C 0.3356(11) 0.1372(11) 0.6783(5) 0.033(3) Uani 1 1 d .
C1G3 C 0.1877(10) 0.2309(11) 0.7521(4) 0.030(3) Uani 1 1 d .
C1H2 C 0.8328(9) 0.5986(9) 0.5395(4) 0.024(3) Uani 1 1 d .
C1H3 C 0.7140(11) 0.4896(10) 0.5867(4) 0.030(3) Uani 1 1 d .
C1G4 C 0.4200(11) 0.1474(12) 0.7647(5) 0.042(4) Uani 1 1 d .
C1H4 C 0.5914(9) 0.6808(11) 0.5280(4) 0.029(3) Uani 1 1 d .
C2A C 0.7176(10) 0.6035(8) 1.2857(4) 0.035(3) Uani 1 1 d .
H2A H 0.7958 0.5766 1.2925 0.042 Uiso 1 1 calc R
C2B C 0.6664(12) 0.0126(12) 0.4075(5) 0.052(4) Uani 1 1 d .
H2B H 0.7445 -0.0059 0.4039 0.062 Uiso 1 1 calc R
C2C C 0.0088(10) 0.0544(10) 0.3745(4) 0.039(3) Uani 1 1 d .
H2C H 0.0131 0.0729 0.4047 0.047 Uiso 1 1 calc R
C2F C 0.0838(9) 0.6424(8) 0.2515(3) 0.029(2) Uani 1 1 d .
H2F H 0.1574 0.6107 0.2647 0.034 Uiso 1 1 calc R
C2G1 C 0.3980(10) 0.3563(9) 0.6972(4) 0.035(3) Uani 1 1 d .
H2G1 H 0.4676 0.2996 0.7001 0.042 Uiso 1 1 calc R
C2H1 C 0.7088(14) 0.7752(12) 0.6118(6) 0.052(4) Uani 1 1 d .
H2H1 H 0.7379 0.7914 0.5857 0.062 Uiso 1 1 calc R
C2G2 C 0.2935(11) 0.0637(10) 0.6775(4) 0.035(3) Uani 1 1 d .
H2G2 H 0.2524 0.0546 0.7012 0.042 Uiso 1 1 calc R
C2H2 C 0.9248(8) 0.5875(9) 0.5660(4) 0.031(3) Uani 1 1 d .
H2H2 H 0.9168 0.5967 0.5963 0.038 Uiso 1 1 calc R
C2G3 C 0.1778(10) 0.2398(9) 0.7963(4) 0.039(3) Uani 1 1 d .
H2G3 H 0.2387 0.2303 0.8126 0.047 Uiso 1 1 calc R
C2G4 C 0.4574(10) 0.1946(11) 0.7925(4) 0.046(3) Uani 1 1 d .
H2G4 H 0.4279 0.2680 0.7909 0.055 Uiso 1 1 calc R
C2H3 C 0.8251(10) 0.3981(9) 0.5910(4) 0.036(3) Uani 1 1 d .
H2H3 H 0.8860 0.4074 0.5814 0.044 Uiso 1 1 calc R
C2H4 C 0.5314(9) 0.7881(9) 0.5247(4) 0.040(3) Uani 1 1 d .
H2H4 H 0.5438 0.8292 0.5443 0.048 Uiso 1 1 calc R
C3A C 0.7923(10) 0.5846(10) 1.1898(4) 0.037(3) Uani 1 1 d .
C3B C 0.6996(12) -0.0167(12) 0.3101(5) 0.038(3) Uani 1 1 d .
C3C C 0.0913(10) 0.0116(9) 0.2784(4) 0.034(3) Uani 1 1 d .
C3D C 0.3984(10) 0.4804(10) 0.2880(4) 0.026(3) Uani 1 1 d .
C3G1 C 0.3804(11) 0.4549(11) 0.6812(4) 0.047(3) Uani 1 1 d .
H3G1 H 0.4420 0.4653 0.6743 0.056 Uiso 1 1 calc R
C3G2 C 0.3140(15) 0.0047(13) 0.6408(6) 0.060(5) Uani 1 1 d .
H3G2 H 0.2854 -0.0436 0.6399 0.072 Uiso 1 1 calc R
C3H1 C 0.6970(14) 0.8333(12) 0.6500(5) 0.048(4) Uani 1 1 d .
H3H1 H 0.7278 0.8798 0.6514 0.058 Uiso 1 1 calc R
C3H2 C 1.0223(9) 0.5636(9) 0.5459(4) 0.038(3) Uani 1 1 d .
H3H2 H 1.0836 0.5521 0.5625 0.046 Uiso 1 1 calc R
C3G3 C 0.0752(10) 0.2639(9) 0.8195(4) 0.044(3) Uani 1 1 d .
H3G3 H 0.0703 0.2674 0.8502 0.053 Uiso 1 1 calc R
C3G4 C 0.5379(13) 0.1356(13) 0.8230(5) 0.064(4) Uani 1 1 d .
H3G4 H 0.5597 0.1699 0.8427 0.077 Uiso 1 1 calc R
C3H3 C 0.8396(10) 0.3009(9) 0.6086(4) 0.037(3) Uani 1 1 d .
H3H3 H 0.9094 0.2446 0.6123 0.044 Uiso 1 1 calc R
C4A C 0.7514(9) 0.6793(9) 1.2010(4) 0.030(2) Uani 1 1 d .
C4B C 0.6556(14) 0.0825(14) 0.3204(6) 0.032(3) Uani 1 1 d .
C4D C 0.3498(13) 0.5790(13) 0.3019(6) 0.031(3) Uani 1 1 d .
C4G1 C 0.2803(16) 0.5401(15) 0.6743(7) 0.049(4) Uani 1 1 d .
H4G1 H 0.2738 0.6050 0.6620 0.059 Uiso 1 1 calc R
C4G2 C 0.3772(14) 0.0163(14) 0.6050(6) 0.039(3) Uani 1 1 d .
H4G2 H 0.3913 -0.0249 0.5808 0.047 Uiso 1 1 calc R
C4H1 C 0.6373(17) 0.8158(15) 0.6842(7) 0.056(5) Uani 1 1 d .
H4H1 H 0.6237 0.8564 0.7085 0.067 Uiso 1 1 calc R
C4G3 C -0.0133(15) 0.2809(15) 0.7948(6) 0.045(4) Uani 1 1 d .
H4G3 H -0.0810 0.3007 0.8086 0.054 Uiso 1 1 calc R
C4H2 C 1.0293(15) 0.5565(14) 0.5016(7) 0.041(4) Uani 1 1 d .
H4H2 H 1.0958 0.5430 0.4877 0.049 Uiso 1 1 calc R
C4H3 C 0.7454(13) 0.2889(14) 0.6210(6) 0.033(3) Uani 1 1 d .
H4H3 H 0.7543 0.2232 0.6332 0.040 Uiso 1 1 calc R
C4H4 C 0.4357(15) 0.7724(15) 0.4615(6) 0.054(4) Uani 1 1 d .
H4H4 H 0.3859 0.8056 0.4383 0.065 Uiso 1 1 calc R
C5A C 0.8633(13) 0.6854(13) 1.1305(6) 0.029(3) Uani 1 1 d .
C5B C 0.7413(14) 0.0861(15) 0.2430(6) 0.038(3) Uani 1 1 d .
C5C C 0.1000(13) 0.1172(13) 0.2041(6) 0.029(3) Uani 1 1 d .
C5D C 0.4197(13) 0.5953(13) 0.2210(6) 0.022(2) Uani 1 1 d .
C5G1 C 0.1895(15) 0.5255(15) 0.6863(6) 0.042(3) Uani 1 1 d .
H5G1 H 0.1204 0.5829 0.6831 0.051 Uiso 1 1 calc R
C5H1 C 0.5949(14) 0.7417(14) 0.6859(6) 0.037(3) Uani 1 1 d .
H5H1 H 0.5500 0.7364 0.7089 0.044 Uiso 1 1 calc R
C5G2 C 0.4179(14) 0.0892(15) 0.6059(6) 0.040(4) Uani 1 1 d .
H5G2 H 0.4565 0.0991 0.5814 0.048 Uiso 1 1 calc R
C5G3 C -0.0051(15) 0.2694(15) 0.7494(7) 0.046(3) Uani 1 1 d .
H5G3 H -0.0645 0.2757 0.7328 0.055 Uiso 1 1 calc R
C5H2 C 0.9401(15) 0.5688(15) 0.4753(7) 0.044(3) Uani 1 1 d .
H5H2 H 0.9493 0.5627 0.4448 0.053 Uiso 1 1 calc R
C5H3 C 0.6412(14) 0.3691(14) 0.6160(6) 0.036(3) Uani 1 1 d .
H5H3 H 0.5801 0.3588 0.6243 0.044 Uiso 1 1 calc R
C5H4 C 0.4896(14) 0.6677(15) 0.4652(6) 0.051(4) Uani 1 1 d .
H5H4 H 0.4728 0.6280 0.4464 0.061 Uiso 1 1 calc R
C6A C 0.9035(13) 0.7159(14) 1.0941(6) 0.034(3) Uani 1 1 d .
C6C C 0.1436(13) 0.1437(14) 0.1663(6) 0.033(3) Uani 1 1 d .
C6G1 C 0.1974(14) 0.4267(14) 0.7034(6) 0.035(3) Uani 1 1 d .
H6G1 H 0.1352 0.4173 0.7101 0.042 Uiso 1 1 calc R
C6H1 C 0.6246(13) 0.6776(14) 0.6509(6) 0.032(3) Uani 1 1 d .
H6H1 H 0.6084 0.6203 0.6526 0.038 Uiso 1 1 calc R
C6G2 C 0.4027(13) 0.1498(14) 0.6432(6) 0.036(3) Uani 1 1 d .
H6G2 H 0.4347 0.1952 0.6446 0.043 Uiso 1 1 calc R
C6H2 C 0.8422(13) 0.5892(13) 0.4936(6) 0.030(3) Uani 1 1 d .
H6H2 H 0.7832 0.5966 0.4765 0.036 Uiso 1 1 calc R
C6G3 C 0.0993(15) 0.2472(14) 0.7289(7) 0.042(3) Uani 1 1 d .
H6G3 H 0.1053 0.2440 0.6981 0.050 Uiso 1 1 calc R
C6G4 C 0.4670(14) 0.0309(14) 0.7678(6) 0.047(3) Uani 1 1 d .
H6G4 H 0.4419 -0.0029 0.7492 0.057 Uiso 1 1 calc R
C6H3 C 0.6307(14) 0.4664(14) 0.5980(6) 0.037(3) Uani 1 1 d .
H6H3 H 0.5599 0.5203 0.5933 0.044 Uiso 1 1 calc R
C6H4 C 0.5740(14) 0.6158(14) 0.4983(6) 0.040(3) Uani 1 1 d .
H6H4 H 0.6158 0.5427 0.5004 0.047 Uiso 1 1 calc R
C7A C 0.9550(14) 0.7219(14) 1.0108(6) 0.037(3) Uani 1 1 d .
C7C C 0.2527(15) 0.1458(14) 0.0954(6) 0.043(3) Uani 1 1 d .
C8A C 0.9182(13) 0.8223(13) 1.0236(6) 0.032(3) Uani 1 1 d .
C8B C 0.8229(13) 0.2261(13) 0.1396(6) 0.031(3) Uani 1 1 d .
C8C C 0.2074(13) 0.2490(13) 0.1101(6) 0.029(2) Uani 1 1 d .
C9B C 0.9771(14) 0.1814(14) 0.0582(6) 0.049(3) Uani 1 1 d .
H9B H 1.0382 0.1774 0.0759 0.059 Uiso 1 1 calc R
C9C C 0.3534(13) 0.2132(13) 0.0228(6) 0.042(3) Uani 1 1 d .
H9C H 0.4146 0.2180 0.0368 0.050 Uiso 1 1 calc R
C9D C 0.6658(13) 0.6932(13) 0.0408(6) 0.033(3) Uani 1 1 d .
H9D H 0.7301 0.6850 0.0574 0.040 Uiso 1 1 calc R
C10D C 0.5760(13) 0.8038(13) 0.0440(6) 0.037(3) Uani 1 1 d .
H10D H 0.5122 0.8096 0.0278 0.044 Uiso 1 1 calc R
C10F C 0.3013(13) 0.9149(13) -0.0994(6) 0.039(3) Uani 1 1 d .
H10F H 0.2350 0.9045 -0.0999 0.047 Uiso 1 1 calc R
C111 C 0.8095(13) 0.9961(13) 0.7545(6) 0.026(3) Uani 1 1 d .
C112 C 0.8522(12) 0.1940(12) 0.4949(6) 0.016(2) Uani 1 1 d .
C121 C 0.7196(14) 0.5673(14) 0.7987(6) 0.034(3) Uani 1 1 d .
C122 C 0.1502(12) 0.1936(12) 0.5395(6) 0.019(2) Uani 1 1 d .
C131 C 0.3635(15) 0.5270(14) 0.7951(6) 0.038(4) Uani 1 1 d .
C132 C 0.1542(12) 0.8319(12) 0.4981(5) 0.012(2) Uiso 1 1 d .
C211 C 0.8701(13) 0.9904(14) 0.7972(6) 0.039(4) Uani 1 1 d .
C212 C 0.8493(12) 0.1144(12) 0.5311(5) 0.019(2) Uani 1 1 d .
C221 C 0.7707(13) 0.5328(13) 0.7517(6) 0.026(3) Uani 1 1 d .
C222 C 0.2098(12) 0.1502(12) 0.4950(5) 0.017(2) Uani 1 1 d .
C231 C 0.3778(13) 0.6141(14) 0.7625(6) 0.032(3) Uani 1 1 d .
C232 C 0.2086(13) 0.8343(13) 0.5395(6) 0.025(3) Uani 1 1 d .
C311 C 0.8509(14) 1.0876(14) 0.8129(6) 0.034(3) Uani 1 1 d .
C312 C 0.7495(13) 0.1226(13) 0.5440(6) 0.026(3) Uani 1 1 d .
C322 C 0.2761(13) 0.1824(13) 0.4758(6) 0.027(3) Uani 1 1 d .
C331 C 0.2766(13) 0.7078(13) 0.7510(6) 0.026(3) Uani 1 1 d .
C332 C 0.2870(13) 0.7418(13) 0.5615(6) 0.026(3) Uani 1 1 d .
C411 C 0.7713(13) 0.1873(13) 0.7934(6) 0.024(3) Uani 1 1 d .
C412 C 0.6507(13) 0.2152(13) 0.5325(6) 0.027(3) Uani 1 1 d .
C422 C 0.3022(13) 0.2614(13) 0.4947(6) 0.026(3) Uani 1 1 d .
C432 C 0.3081(13) 0.6433(12) 0.5429(6) 0.020(3) Uani 1 1 d .
C511 C 0.7095(14) 0.1916(14) 0.7491(6) 0.032(3) Uani 1 1 d .
C512 C 0.6545(13) 0.3036(13) 0.4999(6) 0.024(3) Uani 1 1 d .
C522 C 0.2480(12) 0.3023(12) 0.5403(6) 0.021(3) Uani 1 1 d .
C532 C 0.2469(13) 0.6424(13) 0.5022(6) 0.028(3) Uani 1 1 d .
C611 C 0.7352(13) 1.0897(13) 0.7352(6) 0.027(3) Uani 1 1 d .
C612 C 0.7600(12) 0.2821(13) 0.4800(6) 0.022(3) Uani 1 1 d .
C621 C 0.7406(14) 0.6407(14) 0.8185(6) 0.035(3) Uani 1 1 d .
C622 C 0.1756(12) 0.2626(12) 0.5577(5) 0.019(2) Uani 1 1 d .
C631 C 0.2612(15) 0.5461(15) 0.8129(6) 0.043(4) Uani 1 1 d .
C632 C 0.1712(12) 0.7367(13) 0.4815(6) 0.021(3) Uani 1 1 d .
Cl1A Cl 0.9210(9) 1.0920(9) 0.8596(4) 0.0457(9) Uani 1 1 d .
Cl1B Cl 0.7388(9) 0.0263(9) 0.5802(4) 0.0430(9) Uani 1 1 d .
Cl2A Cl 0.6659(9) 1.0878(9) 0.6872(4) 0.0417(9) Uani 1 1 d .
Cl2B Cl 0.7696(9) 0.3716(9) 0.4397(4) 0.0400(9) Uani 1 1 d .
Cl3B Cl 0.3360(9) 0.1416(9) 0.4245(4) 0.0342(8) Uani 1 1 d .
Cl4A Cl 0.6866(9) 0.6854(9) 0.8702(4) 0.0463(9) Uani 1 1 d .
Cl4B Cl 0.1101(9) 0.3129(9) 0.6091(4) 0.0285(6) Uani 1 1 d .
Cl5A Cl 0.2536(9) 0.4509(9) 0.8519(4) 0.0606(13) Uani 1 1 d .
Cl5B Cl 0.3550(9) 0.7428(9) 0.6080(4) 0.0343(8) Uani 1 1 d .
Cl6A Cl 0.2849(9) 0.8052(9) 0.7154(4) 0.0433(9) Uani 1 1 d .
Cl6B Cl 0.0986(9) 0.7402(9) 0.4355(4) 0.0266(7) Uani 1 1 d .
Fe1A Fe 0.9501(9) 0.7817(9) 0.7793(4) 0.0330(5) Uani 1 1 d .
Fe1B Fe 1.0729(9) 0.0499(9) 0.5164(4) 0.0207(4) Uani 1 1 d .
O111 O 0.8371(11) 0.9050(11) 0.7411(5) 0.038(2) Uani 1 1 d .
O112 O 0.9512(10) 0.1663(10) 0.4790(5) 0.0219(15) Uani 1 1 d .
O121 O 0.6601(11) 0.5288(12) 0.8155(5) 0.042(3) Uani 1 1 d .
O122 O 0.0866(11) 0.1533(11) 0.5537(5) 0.0236(16) Uani 1 1 d .
O131 O 0.4515(11) 0.4453(11) 0.8023(5) 0.041(3) Uani 1 1 d .
O132 O 0.0959(10) 0.9284(10) 0.4798(5) 0.0231(19) Uani 1 1 d .
O211 O 0.9302(11) 0.9038(11) 0.8167(5) 0.030(2) Uani 1 1 d .
O212 O 0.9403(10) 0.0462(11) 0.5454(5) 0.0231(16) Uani 1 1 d .
O221 O 0.7447(11) 0.4761(11) 0.7341(5) 0.035(2) Uani 1 1 d .
O222 O 0.1808(10) 0.0817(11) 0.4796(5) 0.0248(16) Uani 1 1 d .
O231 O 0.4676(11) 0.5964(11) 0.7478(5) 0.041(2) Uani 1 1 d .
O232 O 0.1811(10) 0.9299(11) 0.5540(5) 0.0218(18) Uani 1 1 d .
O411 O 0.7476(12) 0.2758(11) 0.8074(5) 0.037(2) Uani 1 1 d .
O412 O 0.5563(11) 0.2351(11) 0.5460(5) 0.036(2) Uani 1 1 d .
O422 O 0.3595(11) 0.3008(11) 0.4770(5) 0.027(2) Uiso 1 1 d .
O432 O 0.3761(11) 0.5567(11) 0.5617(5) 0.0266(19) Uiso 1 1 d .
O511 O 0.6444(11) 0.2760(11) 0.7329(5) 0.039(2) Uani 1 1 d .
O512 O 0.5707(11) 0.3846(11) 0.4905(5) 0.038(2) Uani 1 1 d .
O522 O 0.2757(11) 0.3643(11) 0.5588(5) 0.027(2) Uani 1 1 d .
O532 O 0.2722(11) 0.5545(11) 0.4875(5) 0.026(2) Uani 1 1 d .
P1G P 0.3119(9) 0.2136(9) 0.7254(4) 0.0333(8) Uani 1 1 d .
P1H P 0.7048(9) 0.6138(9) 0.5671(4) 0.0249(7) Uani 1 1 d .
S1A S 0.7834(9) 0.4720(9) 1.2130(4) 0.0495(9) Uani 1 1 d .
S1B S 0.7023(10) -0.1284(9) 0.3404(4) 0.0711(16) Uani 1 1 d .
S1C S 0.1206(9) -0.1011(9) 0.3139(4) 0.0431(10) Uani 1 1 d .
S1D S 0.4101(9) 0.3652(9) 0.3202(4) 0.0313(8) Uani 1 1 d .
S1E S 0.5047(9) -0.0242(9) 0.2012(4) 0.0419(9) Uani 1 1 d .
S1F S 0.1771(9) 0.4979(9) 0.1842(4) 0.0355(8) Uani 1 1 d .
S2A S 0.6750(9) 0.7268(9) 1.2503(4) 0.0458(10) Uani 1 1 d .
S2B S 0.5878(9) 0.1285(9) 0.3698(4) 0.0444(10) Uani 1 1 d .
S2C S 0.0002(9) 0.1692(9) 0.3377(4) 0.0530(11) Uani 1 1 d .
S2D S 0.2860(9) 0.6276(9) 0.3523(4) 0.0347(7) Uani 1 1 d .
S2E S 0.3701(9) 0.2402(9) 0.2305(4) 0.0390(9) Uani 1 1 d .
S2F S 0.0658(9) 0.7576(9) 0.2171(4) 0.0371(9) Uani 1 1 d .
S3A S 0.8804(9) 0.5548(9) 1.1423(4) 0.0353(8) Uani 1 1 d .
S3B S 0.7720(9) -0.0472(9) 0.2585(4) 0.0405(9) Uani 1 1 d .
S3C S 0.1256(9) -0.0153(9) 0.2200(4) 0.0345(8) Uani 1 1 d .
S3E S 0.5912(9) 0.0618(9) 0.1267(4) 0.0386(9) Uani 1 1 d .
S3F S 0.2577(9) 0.5812(9) 0.1068(4) 0.0371(9) Uani 1 1 d .
S4A S 0.7941(9) 0.7709(9) 1.1726(4) 0.0365(9) Uani 1 1 d .
S4B S 0.6686(9) 0.1749(9) 0.2807(4) 0.0396(9) Uani 1 1 d .
S4C S 0.0174(9) 0.2087(9) 0.2417(4) 0.0317(8) Uani 1 1 d .
S4D S 0.3487(9) 0.6796(9) 0.2625(4) 0.0274(7) Uani 1 1 d .
S4E S 0.4821(9) 0.2823(9) 0.1523(4) 0.0294(7) Uani 1 1 d .
S4F S 0.1661(9) 0.8001(9) 0.1345(4) 0.0336(8) Uani 1 1 d .
S5A S 0.9744(9) 0.6226(9) 1.0539(4) 0.0380(9) Uani 1 1 d .
S5B S 0.8528(9) 0.0267(9) 0.1644(4) 0.0401(9) Uani 1 1 d .
S5C S 0.2234(9) 0.0542(9) 0.1284(4) 0.0401(9) Uani 1 1 d .
S5D S 0.5221(9) 0.5417(9) 0.1418(4) 0.0299(8) Uani 1 1 d .
S5E S 0.6627(9) 0.1388(9) 0.0331(4) 0.0366(8) Uani 1 1 d .
S5F S 0.3482(9) 0.6494(9) 0.0154(4) 0.0492(11) Uani 1 1 d .
S6A S 0.8961(9) 0.8399(9) 1.0793(4) 0.0446(10) Uani 1 1 d .
S6B S 0.7492(9) 0.2451(9) 0.1902(4) 0.0340(8) Uani 1 1 d .
S6C S 0.1134(9) 0.2761(9) 0.1540(4) 0.0368(8) Uani 1 1 d .
S6D S 0.4298(9) 0.7580(9) 0.1717(4) 0.0306(8) Uani 1 1 d .
S6E S 0.5603(9) 0.3592(9) 0.0588(4) 0.0366(7) Uani 1 1 d .
S6F S 0.2573(9) 0.8694(9) 0.0419(4) 0.0443(9) Uani 1 1 d .
S7A S 0.9863(9) 0.6731(9) 0.9579(4) 0.0539(11) Uani 1 1 d .
S7B S 0.9435(9) 0.0723(9) 0.0800(4) 0.0452(10) Uani 1 1 d .
S7C S 0.3361(9) 0.1004(9) 0.0503(4) 0.0531(12) Uani 1 1 d .
S7D S 0.6271(9) 0.5879(9) 0.0617(4) 0.0414(9) Uani 1 1 d .
S7F S 0.4243(9) 0.6946(9) -0.0731(4) 0.0575(12) Uani 1 1 d .
S8A S 0.8999(9) 0.9330(9) 0.9882(4) 0.0494(10) Uani 1 1 d .
S8B S 0.8253(9) 0.3338(9) 0.1130(4) 0.0412(9) Uani 1 1 d .
S8D S 0.5319(9) 0.8402(9) 0.1004(4) 0.0432(10) Uani 1 1 d .
S8E S 0.6088(9) 0.4511(9) -0.0256(4) 0.0497(11) Uani 1 1 d .
S8F S 0.3176(9) 0.9523(9) -0.0435(4) 0.0456(10) Uani 1 1 d .

loop_
_atom_site_aniso_label
_atom_site_aniso_U_11
_atom_site_aniso_U_22
_atom_site_aniso_U_33
_atom_site_aniso_U_23
_atom_site_aniso_U_13
_atom_site_aniso_U_12
C1D 0.040(7) 0.027(7) 0.035(6) -0.002(5) -0.002(6) -0.008(6)
C1E 0.018(6) 0.016(6) 0.049(6) -0.006(5) 0.003(5) -0.002(5)
C2D 0.027(6) 0.025(6) 0.026(5) -0.004(5) 0.008(5) -0.007(5)
C2E 0.037(7) 0.018(6) 0.032(6) -0.004(4) 0.005(5) -0.012(5)
C3E 0.016(6) 0.023(7) 0.030(6) 0.006(5) 0.000(5) -0.005(5)
C3F 0.028(6) 0.019(6) 0.039(6) -0.001(5) 0.005(5) -0.010(5)
C3H4 0.022(7) 0.037(8) 0.077(10) 0.010(7) 0.001(7) 0.001(6)
C4C 0.036(7) 0.005(5) 0.042(6) -0.004(5) 0.001(5) 0.009(5)
C4E 0.018(6) 0.033(8) 0.030(7) -0.008(6) 0.011(5) -0.009(6)
C4F 0.025(7) 0.029(8) 0.039(8) 0.005(6) -0.014(6) -0.001(6)
C4G4 0.025(7) 0.056(9) 0.056(8) -0.001(7) -0.005(6) -0.008(7)
C5E 0.026(7) 0.018(7) 0.038(7) -0.010(5) 0.004(5) -0.011(6)
C5F 0.028(7) 0.031(8) 0.038(7) 0.000(6) -0.003(6) -0.011(6)
C5G4 0.052(10) 0.048(10) 0.051(9) 0.008(8) 0.004(8) 0.005(8)
C6B 0.027(7) 0.002(6) 0.056(8) -0.004(6) 0.004(6) -0.002(5)
C6D 0.019(6) 0.022(7) 0.033(7) -0.006(5) -0.002(5) -0.005(5)
C6E 0.033(6) 0.022(6) 0.031(6) -0.014(5) 0.001(5) -0.011(5)
C6F 0.033(6) 0.012(6) 0.046(6) -0.015(5) 0.008(5) -0.006(5)
C7B 0.036(7) 0.011(6) 0.048(8) -0.008(6) 0.011(6) -0.014(6)
C7D 0.034(7) 0.009(6) 0.031(7) -0.004(5) -0.006(5) -0.006(5)
C7E 0.037(6) 0.019(6) 0.031(6) -0.006(5) 0.006(5) -0.014(5)
C7F 0.032(7) 0.027(7) 0.049(7) -0.017(5) 0.008(5) -0.008(6)
C8D 0.017(6) 0.025(7) 0.031(6) -0.015(5) 0.008(5) -0.012(5)
C8E 0.027(7) 0.025(8) 0.030(7) -0.001(6) 0.002(5) 0.000(6)
C8F 0.027(7) 0.020(8) 0.046(8) -0.003(6) 0.009(6) 0.005(6)
C9A 0.108(13) 0.043(10) 0.037(8) 0.007(7) -0.017(8) -0.040(10)
C9E 0.081(11) 0.061(10) 0.039(8) -0.017(7) 0.016(7) -0.025(9)
C9F 0.037(8) 0.049(9) 0.050(8) -0.010(6) 0.005(6) -0.017(7)
C10A 0.081(12) 0.046(11) 0.085(12) 0.002(9) 0.036(10) -0.006(9)
C10B 0.031(7) 0.028(7) 0.042(7) -0.001(5) 0.000(5) -0.009(6)
C10C 0.036(7) 0.049(8) 0.056(7) 0.003(6) -0.002(6) -0.032(7)
C10E 0.075(10) 0.058(10) 0.030(7) -0.001(6) 0.012(7) -0.029(9)
C11A 0.062(10) 0.034(9) 0.050(9) -0.001(7) 0.010(7) -0.025(8)
C11B 0.129(18) 0.045(13) 0.080(15) -0.001(11) 0.003(13) -0.016(12)
C11C 0.042(8) 0.031(7) 0.036(7) -0.004(6) 0.001(6) -0.022(6)
C11D 0.056(9) 0.037(8) 0.053(8) -0.006(6) 0.003(6) -0.021(7)
C11E 0.067(10) 0.027(8) 0.047(9) -0.010(7) 0.002(7) -0.022(8)
C11F 0.041(7) 0.026(7) 0.025(6) -0.013(5) 0.005(5) -0.020(6)
C12A 0.079(11) 0.024(8) 0.059(9) -0.013(7) 0.023(8) -0.026(8)
C12B 0.112(15) 0.059(12) 0.056(12) -0.008(10) -0.008(11) -0.039(11)
C12C 0.037(9) 0.059(11) 0.090(11) 0.002(9) 0.005(8) -0.014(8)
C12D 0.031(7) 0.029(7) 0.060(8) -0.008(6) 0.011(6) -0.018(6)
C12E 0.071(9) 0.013(7) 0.041(8) -0.011(6) 0.015(7) -0.020(7)
C12F 0.040(7) 0.023(7) 0.033(7) -0.010(6) 0.014(6) -0.015(6)
C13A 0.067(13) 0.102(15) 0.060(12) 0.007(10) -0.034(10) -0.026(11)
C13B 0.052(11) 0.068(12) 0.064(12) 0.016(10) 0.006(9) -0.002(10)
C13C 0.046(9) 0.060(10) 0.061(9) 0.010(8) -0.002(7) -0.024(8)
C13D 0.031(8) 0.052(9) 0.048(9) -0.009(7) 0.011(6) -0.018(7)
C13E 0.068(12) 0.133(17) 0.063(11) -0.013(11) -0.010(9) -0.053(12)
C13F 0.056(10) 0.057(12) 0.051(10) -0.005(9) -0.002(8) -0.015(9)
C14A 0.072(15) 0.113(18) 0.121(18) -0.009(14) 0.009(13) -0.043(13)
C14B 0.036(8) 0.034(8) 0.064(9) 0.012(7) -0.009(7) -0.010(7)
C14C 0.071(11) 0.038(10) 0.064(10) -0.006(8) -0.002(9) -0.023(9)
C14D 0.033(8) 0.033(9) 0.055(9) -0.013(7) 0.024(7) -0.012(7)
C14E 0.059(10) 0.047(10) 0.057(9) -0.008(8) 0.013(7) -0.019(8)
C14F 0.073(12) 0.047(11) 0.056(11) 0.004(8) 0.013(9) -0.012(9)
C321 0.010(5) 0.023(5) 0.029(5) -0.006(4) 0.006(4) 0.000(4)
C421 0.027(6) 0.010(5) 0.041(6) 0.000(5) -0.001(5) 0.002(5)
C431 0.029(6) 0.014(5) 0.036(6) -0.008(4) -0.004(5) -0.007(5)
C521 0.021(6) 0.020(6) 0.042(6) 0.001(5) 0.006(5) -0.002(5)
C531 0.047(7) 0.019(6) 0.045(7) -0.012(5) -0.003(6) -0.011(5)
Cl3A 0.0402(17) 0.0286(15) 0.0342(14) -0.0111(12) 0.0088(12) -0.0132(13)
K1A 0.081(3) 0.081(3) 0.078(3) -0.007(3) -0.001(3) -0.022(3)
K1B 0.064(3) 0.044(2) 0.115(4) -0.014(2) 0.011(2) -0.033(2)
O1W 0.060 0.081 0.074 0.044 -0.023 -0.022
O5W 0.080 0.284 0.153 0.124 -0.015 -0.065
O6W 0.102 0.214 0.211 0.100 -0.007 -0.063
O421 0.037(5) 0.013(4) 0.043(4) -0.011(3) 0.010(4) -0.009(3)
O431 0.041(5) 0.019(4) 0.051(5) -0.002(3) 0.004(4) -0.018(4)
O521 0.039(5) 0.024(4) 0.031(4) -0.017(3) 0.002(3) -0.006(4)
O531 0.023(4) 0.041(5) 0.038(4) -0.006(4) 0.003(3) -0.008(4)
S3D 0.0389(16) 0.0151(13) 0.0385(14) -0.0115(11) 0.0121(12) -0.0200(12)
S7E 0.087(3) 0.0356(19) 0.0394(17) -0.0175(14) 0.0310(18) -0.0228(19)
S8C 0.062(2) 0.0257(16) 0.0492(18) -0.0027(14) -0.0010(16) -0.0238(16)
O2W 0.161 0.244 0.319 -0.202 0.120 -0.109
O3W 0.084(8) 0.052(6) 0.081(7) 0.038(6) -0.031(6) -0.028(6)
O4W 0.098 0.131 0.132 -0.100 0.061 -0.088
C1A 0.035(7) 0.032(7) 0.058(8) 0.002(6) -0.009(6) -0.020(6)
C1B 0.053(9) 0.041(8) 0.064(8) -0.006(7) -0.004(7) -0.023(7)
C1C 0.027(6) 0.018(6) 0.034(5) -0.002(4) 0.003(5) -0.015(5)
C1F 0.008(5) 0.023(6) 0.040(6) -0.008(5) 0.000(4) -0.005(5)
C1G1 0.014(6) 0.019(7) 0.042(7) -0.006(6) 0.002(5) -0.002(5)
C1H1 0.034(7) 0.018(7) 0.029(7) 0.000(5) -0.003(5) 0.003(6)
C1G2 0.022(7) 0.027(7) 0.048(8) -0.007(6) 0.001(6) -0.010(6)
C1G3 0.027(7) 0.029(8) 0.036(7) 0.002(6) 0.005(6) -0.015(6)
C1H2 0.013(6) 0.015(6) 0.040(7) -0.005(5) 0.006(5) -0.002(5)
C1H3 0.039(7) 0.010(6) 0.038(7) -0.002(5) -0.002(6) -0.008(6)
C1G4 0.030(8) 0.032(9) 0.051(9) 0.003(7) 0.011(6) -0.003(7)
C1H4 0.008(6) 0.038(8) 0.031(7) 0.005(6) -0.008(5) -0.002(6)
C2A 0.039(7) 0.013(6) 0.051(7) -0.014(5) 0.006(6) -0.009(5)
C2B 0.044(9) 0.052(9) 0.041(8) -0.010(6) 0.006(7) -0.006(7)
C2C 0.031(7) 0.029(7) 0.050(7) 0.003(5) -0.003(6) -0.006(6)
C2F 0.033(6) 0.010(5) 0.035(6) -0.010(4) 0.002(5) -0.002(5)
C2G1 0.027(6) 0.025(6) 0.049(7) -0.011(5) 0.012(5) -0.007(5)
C2H1 0.069(10) 0.039(9) 0.060(9) 0.001(7) 0.010(8) -0.037(8)
C2G2 0.041(7) 0.021(7) 0.031(7) -0.003(5) 0.009(6) -0.003(6)
C2H2 0.016(6) 0.035(7) 0.042(6) 0.002(5) 0.000(5) -0.011(5)
C2G3 0.029(7) 0.029(7) 0.046(7) -0.008(5) -0.001(5) 0.000(5)
C2G4 0.019(7) 0.058(9) 0.049(7) -0.005(6) 0.004(6) -0.008(6)
C2H3 0.029(7) 0.022(6) 0.053(7) -0.010(5) 0.004(5) -0.007(5)
C2H4 0.025(6) 0.027(6) 0.047(7) -0.005(5) 0.005(5) 0.008(5)
C3A 0.056(8) 0.031(7) 0.030(6) -0.001(5) 0.005(5) -0.026(6)
C3B 0.051(8) 0.043(8) 0.038(7) -0.016(6) 0.016(6) -0.035(7)
C3C 0.038(7) 0.035(7) 0.032(6) -0.014(5) 0.005(5) -0.019(6)
C3D 0.023(7) 0.023(7) 0.043(7) -0.016(5) 0.005(5) -0.017(6)
C3G1 0.043(8) 0.056(9) 0.061(8) -0.026(7) 0.024(6) -0.037(7)
C3G2 0.075(12) 0.037(9) 0.081(12) -0.005(8) 0.005(9) -0.037(9)
C3H1 0.063(10) 0.025(8) 0.059(9) -0.021(7) 0.007(8) -0.020(7)
C3H2 0.024(6) 0.036(7) 0.066(8) 0.004(6) -0.008(5) -0.025(5)
C3G3 0.039(7) 0.027(7) 0.052(7) -0.013(6) 0.014(6) 0.000(6)
C3G4 0.061(10) 0.086(12) 0.052(9) -0.006(8) -0.016(8) -0.037(9)
C3H3 0.043(7) 0.013(6) 0.049(7) -0.003(5) -0.013(6) -0.007(5)
C4A 0.024(6) 0.025(6) 0.037(6) 0.000(5) -0.001(5) -0.007(5)
C4B 0.033(7) 0.024(7) 0.039(6) 0.002(5) 0.001(5) -0.013(6)
C4D 0.030(6) 0.027(7) 0.035(6) -0.007(5) 0.007(5) -0.012(5)
C4G1 0.070(10) 0.035(11) 0.044(10) -0.014(8) 0.004(8) -0.024(9)
C4G2 0.032(8) 0.040(9) 0.039(8) -0.001(6) -0.004(6) -0.010(7)
C4H1 0.071(11) 0.027(12) 0.060(10) -0.019(9) 0.005(8) -0.010(9)
C4G3 0.038(9) 0.044(10) 0.048(9) -0.004(8) 0.006(7) -0.015(8)
C4H2 0.038(9) 0.022(9) 0.067(9) 0.000(7) 0.011(7) -0.018(8)
C4H3 0.029(8) 0.026(9) 0.055(8) -0.004(7) 0.009(6) -0.022(7)
C4H4 0.048(9) 0.058(10) 0.050(8) 0.002(7) -0.006(7) -0.018(8)
C5A 0.034(7) 0.008(8) 0.037(7) 0.002(6) -0.006(6) -0.002(6)
C5B 0.036(7) 0.036(7) 0.042(7) 0.001(6) 0.007(6) -0.015(6)
C5C 0.032(7) 0.014(8) 0.035(7) 0.000(6) -0.006(5) -0.006(6)
C5D 0.022(6) 0.017(6) 0.029(5) -0.006(4) 0.004(4) -0.009(5)
C5G1 0.037(8) 0.035(8) 0.047(7) -0.003(6) -0.004(6) -0.010(7)
C5H1 0.037(8) 0.025(9) 0.042(8) -0.002(7) 0.002(6) -0.008(7)
C5G2 0.020(9) 0.052(9) 0.042(8) -0.009(7) -0.001(7) -0.010(7)
C5G3 0.041(8) 0.040(8) 0.054(7) 0.001(6) 0.003(6) -0.018(7)
C5H2 0.043(8) 0.039(8) 0.053(7) -0.005(6) 0.006(6) -0.021(7)
C5H3 0.040(7) 0.025(7) 0.046(6) -0.008(5) 0.002(5) -0.014(6)
C5H4 0.039(9) 0.055(9) 0.054(8) -0.003(7) 0.000(7) -0.017(8)
C6A 0.026(7) 0.024(8) 0.043(7) -0.003(6) -0.004(6) -0.003(6)
C6C 0.021(8) 0.035(8) 0.043(8) -0.002(6) -0.005(6) -0.010(6)
C6G1 0.034(7) 0.032(7) 0.043(6) -0.007(5) 0.005(5) -0.018(6)
C6H1 0.025(8) 0.032(8) 0.039(7) -0.005(6) 0.000(6) -0.014(7)
C6G2 0.022(8) 0.033(9) 0.045(8) -0.002(7) 0.003(6) -0.006(7)
C6H2 0.029(7) 0.024(7) 0.038(6) -0.007(5) 0.007(5) -0.012(6)
C6G3 0.046(8) 0.034(8) 0.046(7) 0.000(6) 0.013(6) -0.019(7)
C6G4 0.043(8) 0.036(9) 0.048(8) 0.002(6) 0.005(6) -0.007(7)
C6H3 0.032(7) 0.028(7) 0.047(6) -0.014(5) 0.007(5) -0.009(6)
C6H4 0.036(8) 0.038(8) 0.048(7) -0.002(6) -0.003(6) -0.020(6)
C7A 0.039(7) 0.027(8) 0.040(6) -0.001(5) -0.003(5) -0.010(6)
C7C 0.046(8) 0.033(8) 0.047(7) 0.004(6) -0.004(6) -0.016(7)
C8A 0.035(7) 0.015(7) 0.041(6) 0.004(5) -0.003(5) -0.007(6)
C8B 0.032(6) 0.017(7) 0.041(6) -0.004(5) -0.003(5) -0.008(6)
C8C 0.028(6) 0.026(6) 0.032(5) 0.001(5) -0.007(5) -0.012(5)
C9B 0.046(9) 0.042(9) 0.056(8) 0.004(7) 0.002(6) -0.018(7)
C9C 0.035(8) 0.038(8) 0.054(7) -0.009(6) -0.007(6) -0.016(7)
C9D 0.029(7) 0.030(7) 0.041(6) -0.006(5) 0.004(5) -0.013(6)
C10D 0.020(7) 0.035(7) 0.047(6) -0.008(5) 0.012(5) -0.006(6)
C10F 0.034(7) 0.034(8) 0.046(7) -0.002(6) -0.005(6) -0.012(6)
C111 0.012(7) 0.028(8) 0.036(7) -0.013(6) 0.008(5) -0.007(6)
C112 0.010(5) 0.007(5) 0.030(4) -0.005(4) 0.004(4) -0.004(4)
C121 0.031(8) 0.032(8) 0.033(8) 0.008(6) -0.006(6) -0.010(7)
C122 0.009(5) 0.016(5) 0.030(5) 0.000(4) 0.000(4) -0.005(5)
C131 0.053(9) 0.038(10) 0.034(8) -0.008(7) -0.001(7) -0.031(8)
C211 0.016(8) 0.039(8) 0.057(7) -0.014(6) 0.006(6) -0.007(7)
C212 0.020(5) 0.013(5) 0.024(5) -0.008(4) 0.004(4) -0.006(5)
C221 0.018(7) 0.012(7) 0.035(6) -0.006(6) 0.000(5) 0.006(6)
C222 0.014(5) 0.012(5) 0.029(5) -0.004(4) 0.001(4) -0.009(4)
C231 0.031(8) 0.032(8) 0.033(7) -0.006(6) -0.005(6) -0.014(7)
C232 0.027(7) 0.015(8) 0.034(7) 0.000(6) 0.002(5) -0.009(6)
C311 0.037(8) 0.029(9) 0.024(8) -0.007(6) 0.010(6) -0.005(7)
C312 0.018(7) 0.024(7) 0.036(7) -0.008(6) 0.011(5) -0.010(6)
C322 0.024(7) 0.019(7) 0.034(7) -0.014(6) 0.007(5) -0.004(6)
C331 0.024(7) 0.028(7) 0.029(6) 0.006(5) -0.005(5) -0.013(6)
C332 0.020(7) 0.024(7) 0.033(7) -0.008(6) -0.004(5) -0.008(6)
C411 0.015(7) 0.027(8) 0.029(7) -0.006(6) 0.006(5) -0.009(6)
C412 0.029(7) 0.026(8) 0.036(7) -0.006(6) 0.002(6) -0.020(6)
C422 0.022(7) 0.017(7) 0.038(7) -0.010(6) 0.008(5) -0.007(6)
C432 0.021(6) 0.013(7) 0.034(6) -0.007(5) 0.006(5) -0.014(5)
C511 0.029(7) 0.032(8) 0.029(7) 0.004(6) -0.001(6) -0.009(7)
C512 0.015(7) 0.015(7) 0.035(6) -0.004(5) 0.002(5) -0.001(6)
C522 0.012(6) 0.016(7) 0.033(6) -0.001(5) 0.000(5) -0.004(5)
C532 0.025(7) 0.022(8) 0.036(7) -0.010(6) 0.006(6) -0.011(6)
C611 0.017(7) 0.024(8) 0.034(7) -0.006(6) 0.001(6) -0.003(6)
C612 0.013(6) 0.017(7) 0.035(6) -0.001(5) 0.001(5) -0.005(6)
C621 0.029(8) 0.045(9) 0.029(8) -0.008(7) 0.005(6) -0.015(7)
C622 0.013(5) 0.011(5) 0.029(5) -0.004(4) 0.003(4) -0.002(5)
C631 0.047(9) 0.038(10) 0.046(9) 0.002(7) 0.004(7) -0.021(8)
C632 0.014(6) 0.016(7) 0.038(6) -0.002(5) -0.008(5) -0.010(6)
Cl1A 0.066(3) 0.034(2) 0.0359(19) -0.0047(16) -0.0071(18) -0.0209(19)
Cl1B 0.0287(18) 0.037(2) 0.058(2) 0.0126(18) 0.0053(17) -0.0120(16)
Cl2A 0.041(2) 0.032(2) 0.048(2) -0.0106(17) -0.0082(17) -0.0104(17)
Cl2B 0.0185(16) 0.0249(18) 0.067(2) 0.0192(17) 0.0025(15) -0.0054(14)
Cl3B 0.0260(17) 0.040(2) 0.0382(18) -0.0184(16) 0.0150(14) -0.0145(16)
Cl4A 0.051(2) 0.044(2) 0.044(2) -0.0174(18) 0.0201(17) -0.020(2)
Cl4B 0.0206(14) 0.0242(14) 0.0347(13) -0.0082(11) 0.0042(11) -0.0040(12)
Cl5A 0.041(2) 0.048(3) 0.074(3) 0.023(2) 0.008(2) -0.0081(19)
Cl5B 0.0321(18) 0.0217(17) 0.046(2) -0.0082(15) -0.0113(15) -0.0076(15)
Cl6A 0.046(2) 0.031(2) 0.055(2) 0.0058(17) 0.0073(18) -0.0202(18)
Cl6B 0.0266(16) 0.0147(15) 0.0383(17) -0.0056(13) -0.0071(13) -0.0080(13)
Fe1A 0.0339(11) 0.0231(11) 0.0402(11) -0.0089(9) 0.0055(9) -0.0104(9)
Fe1B 0.0100(8) 0.0079(8) 0.0414(10) -0.0056(7) 0.0027(7) -0.0011(7)
O111 0.034(6) 0.020(6) 0.055(6) -0.012(5) -0.002(5) -0.006(4)
O112 0.015(4) 0.008(3) 0.042(4) 0.002(3) 0.003(3) -0.005(3)
O121 0.034(5) 0.043(6) 0.056(6) -0.016(4) 0.021(4) -0.022(4)
O122 0.018(4) 0.019(4) 0.035(4) -0.007(3) 0.012(3) -0.009(3)
O131 0.034(6) 0.017(5) 0.056(7) 0.004(5) 0.000(5) 0.002(4)
O132 0.014(4) 0.008(4) 0.043(5) -0.009(4) -0.003(4) 0.001(3)
O211 0.028(5) 0.025(5) 0.037(5) -0.006(4) -0.005(4) -0.012(4)
O212 0.010(4) 0.014(4) 0.036(4) 0.001(3) -0.004(3) 0.003(3)
O221 0.033(5) 0.009(4) 0.063(6) -0.018(4) 0.016(4) -0.008(4)
O222 0.008(3) 0.017(4) 0.053(5) -0.014(3) 0.015(3) -0.008(3)
O231 0.023(5) 0.032(6) 0.054(6) -0.001(5) 0.014(4) -0.002(4)
O232 0.015(4) 0.012(4) 0.039(5) -0.018(4) 0.007(4) -0.004(3)
O411 0.047(6) 0.011(5) 0.053(6) -0.011(4) -0.003(5) -0.009(4)
O412 0.016(5) 0.034(6) 0.056(6) -0.001(5) 0.005(4) -0.011(4)
O511 0.027(5) 0.026(5) 0.057(5) -0.008(4) -0.006(4) -0.006(4)
O512 0.014(5) 0.032(6) 0.067(7) 0.003(5) 0.006(4) -0.011(4)
O522 0.023(5) 0.031(5) 0.031(5) -0.005(4) 0.000(4) -0.015(4)
O532 0.019(4) 0.014(5) 0.043(5) -0.017(4) 0.006(4) -0.004(4)
P1G 0.0295(19) 0.028(2) 0.0342(19) -0.0004(16) 0.0033(15) -0.0057(16)
P1H 0.0143(15) 0.0116(16) 0.0417(19) -0.0030(14) 0.0003(14) 0.0006(13)
S1A 0.078(3) 0.0235(17) 0.053(2) -0.0074(15) 0.0069(18) -0.0274(18)
S1B 0.128(5) 0.037(3) 0.058(3) -0.012(2) 0.036(3) -0.047(3)
S1C 0.066(3) 0.0182(18) 0.046(2) 0.0012(15) -0.0019(19) -0.0193(18)
S1D 0.045(2) 0.0113(16) 0.0394(19) -0.0062(14) 0.0107(16) -0.0139(15)
S1E 0.057(2) 0.0137(17) 0.046(2) -0.0030(15) 0.0194(17) -0.0092(16)
S1F 0.050(2) 0.0096(16) 0.049(2) -0.0054(15) 0.0119(17) -0.0157(15)
S2A 0.059(3) 0.019(2) 0.052(2) -0.0033(17) 0.0125(19) -0.0107(18)
S2B 0.041(2) 0.023(2) 0.055(2) -0.0049(18) 0.0101(18) -0.0031(17)
S2C 0.073(3) 0.0171(18) 0.055(2) -0.0097(16) 0.010(2) -0.0070(19)
S2D 0.0438(18) 0.0163(15) 0.0404(16) -0.0101(12) 0.0180(14) -0.0101(14)
S2E 0.048(2) 0.0205(18) 0.041(2) -0.0046(15) 0.0177(16) -0.0096(16)
S2F 0.037(2) 0.024(2) 0.048(2) -0.0035(17) 0.0108(17) -0.0126(17)
S3A 0.048(2) 0.0189(18) 0.0406(19) -0.0027(15) -0.0027(16) -0.0159(16)
S3B 0.055(2) 0.0124(17) 0.055(2) -0.0075(16) 0.0194(18) -0.0165(17)
S3C 0.044(2) 0.0186(18) 0.046(2) -0.0033(15) 0.0016(17) -0.0184(16)
S3E 0.052(2) 0.0238(19) 0.038(2) -0.0093(15) 0.0163(17) -0.0148(17)
S3F 0.048(2) 0.029(2) 0.040(2) -0.0040(16) 0.0059(17) -0.0223(18)
S4A 0.050(2) 0.0092(16) 0.045(2) -0.0037(14) 0.0012(17) -0.0089(16)
S4B 0.043(2) 0.0154(18) 0.056(2) -0.0076(17) 0.0129(18) -0.0098(16)
S4C 0.0261(17) 0.0145(16) 0.049(2) -0.0043(14) -0.0002(14) -0.0035(13)
S4D 0.0347(18) 0.0139(16) 0.0376(18) -0.0105(14) 0.0116(14) -0.0137(14)
S4E 0.0347(18) 0.0154(17) 0.0360(18) -0.0056(14) 0.0073(14) -0.0091(15)
S4F 0.043(2) 0.0158(18) 0.041(2) -0.0043(15) 0.0073(16) -0.0127(16)
S5A 0.0325(19) 0.0206(18) 0.051(2) -0.0043(15) -0.0011(15) -0.0024(15)
S5B 0.045(2) 0.0197(19) 0.053(2) -0.0053(17) 0.0075(18) -0.0116(17)
S5C 0.049(2) 0.0231(19) 0.043(2) 0.0002(16) -0.0008(17) -0.0120(17)
S5D 0.0368(19) 0.0214(18) 0.0364(18) -0.0122(14) 0.0110(15) -0.0163(16)
S5E 0.047(2) 0.0251(19) 0.0381(19) -0.0128(15) 0.0140(16) -0.0155(17)
S5F 0.070(3) 0.026(2) 0.047(2) -0.0091(18) 0.016(2) -0.017(2)
S6A 0.059(3) 0.025(2) 0.047(2) -0.0068(17) 0.0007(19) -0.0151(19)
S6B 0.038(2) 0.0139(17) 0.049(2) -0.0081(15) 0.0060(16) -0.0102(15)
S6C 0.046(2) 0.0199(17) 0.0421(19) -0.0060(15) 0.0028(16) -0.0124(16)
S6D 0.0363(19) 0.0161(17) 0.0407(19) -0.0093(15) 0.0095(15) -0.0122(15)
S6E 0.0477(19) 0.0232(16) 0.0348(15) -0.0103(13) 0.0109(14) -0.0115(15)
S6F 0.053(2) 0.029(2) 0.044(2) -0.0051(17) 0.0096(18) -0.0120(18)
S7A 0.080(3) 0.030(2) 0.041(2) -0.0073(16) 0.004(2) -0.015(2)
S7B 0.061(3) 0.024(2) 0.053(2) -0.0120(18) 0.017(2) -0.020(2)
S7C 0.053(3) 0.020(2) 0.063(3) 0.0025(18) 0.019(2) 0.0025(18)
S7D 0.055(2) 0.027(2) 0.045(2) -0.0139(16) 0.0235(18) -0.0208(18)
S7F 0.073(3) 0.038(3) 0.043(2) -0.0114(19) 0.019(2) -0.009(2)
S8A 0.062(3) 0.036(2) 0.052(2) -0.0028(18) 0.002(2) -0.024(2)
S8B 0.047(2) 0.034(2) 0.046(2) -0.0075(17) 0.0107(18) -0.0202(19)
S8D 0.068(3) 0.0210(18) 0.0404(19) -0.0072(15) 0.0160(18) -0.0197(18)
S8E 0.072(3) 0.029(2) 0.038(2) -0.0100(17) 0.017(2) -0.014(2)
S8F 0.060(3) 0.024(2) 0.051(2) -0.0054(18) 0.013(2) -0.0170(19)

loop_
_atom_type_symbol
_atom_type_description
_atom_type_scat_dispersion_real
_atom_type_scat_dispersion_imag
_atom_type_scat_source
C C 0.0033 0.0016 'International Tables Vol C Tables 4.2.6.8 and 6.1.1.4'
H H 0.0000 0.0000 'International Tables Vol C Tables 4.2.6.8 and 6.1.1.4'
Cl Cl 0.1484 0.1585 'International Tables Vol C Tables 4.2.6.8 and 6.1.1.4'
Fe Fe 0.3463 0.8444 'International Tables Vol C Tables 4.2.6.8 and 6.1.1.4'
K K 0.2009 0.2494 'International Tables Vol C Tables 4.2.6.8 and 6.1.1.4'
O O 0.0106 0.0060 'International Tables Vol C Tables 4.2.6.8 and 6.1.1.4'
P P 0.1023 0.0942 'International Tables Vol C Tables 4.2.6.8 and 6.1.1.4'
S S 0.1246 0.1234 'International Tables Vol C Tables 4.2.6.8 and 6.1.1.4'

loop_
_geom_angle_atom_site_label_1
_geom_angle_atom_site_label_2
_geom_angle_atom_site_label_3
_geom_angle
_geom_angle_site_symmetry_1
_geom_angle_site_symmetry_3
C11D C1D C2D 115.5(11) . .
C11D C1D S1D 113.6(9) . .
C2D C1D S1D 110.6(8) . .
C11D C1D H1D 105.4 . .
C2D C1D H1D 105.3 . .
S1D C1D H1D 105.3 . .
C2E C1E C11E 113.9(10) . .
C2E C1E S1E 113.9(8) . .
C11E C1E S1E 102.8(9) . .
C2E C1E H1E 108.7 . .
C11E C1E H1E 108.7 . .
S1E C1E H1E 108.6 . .
C12D C2D C1D 113.9(10) . .
C12D C2D S2D 111.1(8) . .
C1D C2D S2D 110.8(8) . .
C12D C2D H2D 106.8 . .
C1D C2D H2D 107.0 . .
S2D C2D H2D 106.9 . .
C1E C2E C12E 108.7(10) . .
C1E C2E S2E 111.7(8) . .
C12E C2E S2E 104.6(9) . .
C1E C2E H2E 110.6 . .
C12E C2E H2E 110.5 . .
S2E C2E H2E 110.5 . .
C4E C3E S4E 114.7(10) . .
C4E C3E S2E 129.3(10) . .
S4E C3E S2E 115.5(7) . .
C4F C3F S3F 119.6(10) . .
C4F C3F S1F 127.9(10) . .
S3F C3F S1F 112.5(7) . .
C4H4 C3H4 C2H4 120.3(13) . .
C4H4 C3H4 H3H4 119.8 . .
C2H4 C3H4 H3H4 119.9 . .
C3C C4C S2C 130.1(10) . .
C3C C4C S4C 118.3(10) . .
S2C C4C S4C 111.6(7) . .
C3E C4E S3E 118.7(10) . .
C3E C4E S1E 126.3(10) . .
S3E C4E S1E 114.9(8) . .
C3F C4F S4F 116.8(11) . .
C3F C4F S2F 127.7(11) . .
S4F C4F S2F 115.5(8) . .
C5G4 C4G4 C3G4 120.0(15) . .
C5G4 C4G4 H4G4 119.9 . .
C3G4 C4G4 H4G4 120.1 . .
C6E C5E S4E 123.5(10) . .
C6E C5E S3E 121.3(10) . .
S4E C5E S3E 115.2(7) . .
C6F C5F S4F 121.3(11) . .
C6F C5F S3F 123.2(11) . .
S4F C5F S3F 115.4(8) . .
C6G4 C5G4 C4G4 119.2(15) . .
C6G4 C5G4 H5G4 120.3 . .
C4G4 C5G4 H5G4 120.5 . .
C5B C6B S5B 125.2(10) . .
C5B C6B S6B 120.1(11) . .
S5B C6B S6B 114.5(8) . .
C5D C6D S6D 122.7(10) . .
C5D C6D S5D 121.6(9) . .
S6D C6D S5D 115.5(7) . .
C5E C6E S6E 122.3(10) . .
C5E C6E S5E 121.4(10) . .
S6E C6E S5E 115.9(7) . .
C5F C6F S6F 125.7(10) . .
C5F C6F S5F 120.0(10) . .
S6F C6F S5F 114.3(7) . .
C8B C7B S5B 118.3(10) . .
C8B C7B S7B 126.8(10) . .
S5B C7B S7B 114.9(8) . .
C8D C7D S8D 130.3(11) . .
C8D C7D S6D 114.7(10) . .
S8D C7D S6D 114.7(8) . .
C8E C7E S7E 126.3(10) . .
C8E C7E S5E 119.1(10) . .
S7E C7E S5E 114.4(7) . .
C8F C7F S5F 117.3(11) . .
C8F C7F S7F 127.6(11) . .
S5F C7F S7F 114.7(8) . .
C7D C8D S7D 127.3(10) . .
C7D C8D S5D 119.5(10) . .
S7D C8D S5D 113.1(7) . .
C7E C8E S8E 131.1(11) . .
C7E C8E S6E 115.0(10) . .
S8E C8E S6E 113.7(8) . .
C7F C8F S8F 124.5(11) . .
C7F C8F S6F 116.1(11) . .
S8F C8F S6F 119.3(9) . .
C10A C9A C13A 105.4(16) . .
C10A C9A S7A 113.7(13) . .
C13A C9A S7A 106.9(12) . .
C10A C9A H9A 110.3 . .
C13A C9A H9A 110.2 . .
S7A C9A H9A 110.2 . .
C10E C9E C13E 107.9(14) . .
C10E C9E S7E 114.0(11) . .
C13E C9E S7E 114.4(12) . .
C10E C9E H9E 106.7 . .
C13E C9E H9E 106.6 . .
S7E C9E H9E 106.7 . .
C13F C9F C10F 114.7(12) . .
C13F C9F S7F 104.2(11) . .
C10F C9F S7F 113.0(9) . .
C13F C9F H9F 108.4 . .
C10F C9F H9F 108.1 . .
S7F C9F H9F 108.2 . .
C9A C10A C14A 105.9(16) . .
C9A C10A S8A 122.0(14) . .
C14A C10A S8A 110.5(14) . .
C9A C10A H10A 105.7 . .
C14A C10A H10A 105.8 . .
S8A C10A H10A 105.7 . .
C9B C10B C14B 113.6(11) . .
C9B C10B S8B 117.2(9) . .
C14B C10B S8B 106.2(10) . .
C9B C10B H10B 106.4 . .
C14B C10B H10B 106.3 . .
S8B C10B H10B 106.4 . .
C9C C10C C14C 111.1(11) . .
C9C C10C S8C 113.5(9) . .
C14C C10C S8C 106.9(11) . .
C9C C10C H10C 108.4 . .
C14C C10C H10C 108.4 . .
S8C C10C H10C 108.3 . .
C9E C10E C14E 110.8(14) . .
C9E C10E S8E 114.5(11) . .
C14E C10E S8E 111.4(11) . .
C9E C10E H10E 106.5 . .
C14E C10E H10E 106.6 . .
S8E C10E H10E 106.6 . .
C1A C11A H11A 109.6 . .
C1A C11A H11B 109.4 . .
H11A C11A H11B 109.5 . .
C1A C11A H11C 109.5 . .
H11A C11A H11C 109.5 . .
H11B C11A H11C 109.5 . .
C1B C11B H11D 109.4 . .
C1B C11B H11E 109.5 . .
H11D C11B H11E 109.5 . .
C1B C11B H11F 109.5 . .
H11D C11B H11F 109.5 . .
H11E C11B H11F 109.5 . .
C1C C11C H11G 109.2 . .
C1C C11C H11H 109.5 . .
H11G C11C H11H 109.5 . .
C1C C11C H11I 109.7 . .
H11G C11C H11I 109.5 . .
H11H C11C H11I 109.5 . .
C1D C11D H11J 109.3 . .
C1D C11D H11K 109.5 . .
H11J C11D H11K 109.5 . .
C1D C11D H11L 109.6 . .
H11J C11D H11L 109.5 . .
H11K C11D H11L 109.5 . .
C1E C11E H11M 109.5 . .
C1E C11E H11N 109.4 . .
H11M C11E H11N 109.5 . .
C1E C11E H11O 109.5 . .
H11M C11E H11O 109.5 . .
H11N C11E H11O 109.5 . .
C1F C11F H11P 109.5 . .
C1F C11F H11Q 109.6 . .
H11P C11F H11Q 109.5 . .
C1F C11F H11R 109.4 . .
H11P C11F H11R 109.5 . .
H11Q C11F H11R 109.5 . .
C2A C12A H12A 109.4 . .
C2A C12A H12B 109.5 . .
H12A C12A H12B 109.5 . .
C2A C12A H12C 109.6 . .
H12A C12A H12C 109.5 . .
H12B C12A H12C 109.5 . .
C2B C12B H12D 109.4 . .
C2B C12B H12E 109.5 . .
H12D C12B H12E 109.5 . .
C2B C12B H12F 109.6 . .
H12D C12B H12F 109.5 . .
H12E C12B H12F 109.5 . .
C2C C12C H12G 109.4 . .
C2C C12C H12H 109.6 . .
H12G C12C H12H 109.5 . .
C2C C12C H12I 109.4 . .
H12G C12C H12I 109.5 . .
H12H C12C H12I 109.5 . .
C2D C12D H12J 109.5 . .
C2D C12D H12K 109.5 . .
H12J C12D H12K 109.5 . .
C2D C12D H12L 109.4 . .
H12J C12D H12L 109.5 . .
H12K C12D H12L 109.5 . .
C2E C12E H12M 109.5 . .
C2E C12E H12N 109.5 . .
H12M C12E H12N 109.5 . .
C2E C12E H12O 109.5 . .
H12M C12E H12O 109.5 . .
H12N C12E H12O 109.5 . .
C2F C12F H12P 109.5 . .
C2F C12F H12Q 109.4 . .
H12P C12F H12Q 109.5 . .
C2F C12F H12R 109.5 . .
H12P C12F H12R 109.5 . .
H12Q C12F H12R 109.5 . .
C9A C13A H13A 109.3 . .
C9A C13A H13B 109.4 . .
H13A C13A H13B 109.5 . .
C9A C13A H13C 109.7 . .
H13A C13A H13C 109.5 . .
H13B C13A H13C 109.5 . .
C9B C13B H13D 109.4 . .
C9B C13B H13E 109.5 . .
H13D C13B H13E 109.5 . .
C9B C13B H13F 109.5 . .
H13D C13B H13F 109.5 . .
H13E C13B H13F 109.5 . .
C9C C13C H13G 109.4 . .
C9C C13C H13H 109.3 . .
H13G C13C H13H 109.5 . .
C9C C13C H13I 109.7 . .
H13G C13C H13I 109.5 . .
H13H C13C H13I 109.5 . .
C9D C13D H13J 109.6 . .
C9D C13D H13K 109.4 . .
H13J C13D H13K 109.5 . .
C9D C13D H13L 109.4 . .
H13J C13D H13L 109.5 . .
H13K C13D H13L 109.5 . .
C9E C13E H13M 109.5 . .
C9E C13E H13N 109.6 . .
H13M C13E H13N 109.5 . .
C9E C13E H13O 109.4 . .
H13M C13E H13O 109.5 . .
H13N C13E H13O 109.5 . .
C9F C13F H13P 109.2 . .
C9F C13F H13Q 109.5 . .
H13P C13F H13Q 109.5 . .
C9F C13F H13R 109.7 . .
H13P C13F H13R 109.5 . .
H13Q C13F H13R 109.5 . .
C10A C14A H14A 109.6 . .
C10A C14A H14B 109.4 . .
H14A C14A H14B 109.5 . .
C10A C14A H14C 109.4 . .
H14A C14A H14C 109.5 . .
H14B C14A H14C 109.5 . .
C10B C14B H14D 109.4 . .
C10B C14B H14E 109.5 . .
H14D C14B H14E 109.5 . .
C10B C14B H14F 109.4 . .
H14D C14B H14F 109.5 . .
H14E C14B H14F 109.5 . .
C10C C14C H14G 109.4 . .
C10C C14C H14H 109.5 . .
H14G C14C H14H 109.5 . .
C10C C14C H14I 109.5 . .
H14G C14C H14I 109.5 . .
H14H C14C H14I 109.5 . .
C10D C14D H14J 109.4 . .
C10D C14D H14K 109.5 . .
H14J C14D H14K 109.5 . .
C10D C14D H14L 109.5 . .
H14J C14D H14L 109.5 . .
H14K C14D H14L 109.5 . .
C10E C14E H14M 109.6 . .
C10E C14E H14N 109.4 . .
H14M C14E H14N 109.5 . .
C10E C14E H14O 109.4 . .
H14M C14E H14O 109.5 . .
H14N C14E H14O 109.5 . .
C10F C14F H14P 109.4 . .
C10F C14F H14Q 109.4 . .
H14P C14F H14Q 109.5 . .
C10F C14F H14R 109.6 . .
H14P C14F H14R 109.5 . .
H14Q C14F H14R 109.5 . .
C421 C321 C221 119.3(10) . .
C421 C321 Cl3A 122.4(9) . .
C221 C321 Cl3A 117.4(9) . .
O421 C421 C321 122.4(12) . .
O421 C421 C521 114.7(11) . .
C321 C421 C521 122.9(11) . .
O431 C431 C331 124.7(11) . 1_655
O431 C431 C531 112.3(10) . .
C331 C431 C531 122.9(11) 1_655 .
O521 C521 C421 118.4(11) . .
O521 C521 C621 124.3(12) . .
C421 C521 C621 117.3(11) . .
O531 C531 C631 126.6(13) . 1_655
O531 C531 C431 114.8(11) . .
C631 C531 C431 118.4(12) 1_655 .
O131 K1A O231 70.0(3) . .
O131 K1A O511 94.8(4) . .
O231 K1A O511 122.3(4) . .
O131 K1A O221 160.6(4) . .
O231 K1A O221 92.1(3) . .
O511 K1A O221 101.5(4) . .
O131 K1A O121 99.9(4) . .
O231 K1A O121 82.8(4) . .
O511 K1A O121 154.3(4) . .
O221 K1A O121 69.3(3) . .
O131 K1A O411 102.6(4) . .
O231 K1A O411 166.0(4) . .
O511 K1A O411 69.2(3) . .
O221 K1A O411 93.1(4) . .
O121 K1A O411 87.0(4) . .
O131 K1A C231 49.5(3) . .
O231 K1A C231 20.5(3) . .
O511 K1A C231 117.1(4) . .
O221 K1A C231 112.5(4) . .
O121 K1A C231 88.3(4) . .
O411 K1A C231 150.3(4) . .
O131 K1A C221 145.4(4) . .
O231 K1A C221 87.3(3) . .
O511 K1A C221 119.6(4) . .
O221 K1A C221 19.3(3) . .
O121 K1A C221 50.1(3) . .
O411 K1A C221 93.4(3) . .
C231 K1A C221 105.8(4) . .
O131 K1A C121 118.8(4) . .
O231 K1A C121 82.4(4) . .
O511 K1A C121 144.7(4) . .
O221 K1A C121 48.6(4) . .
O121 K1A C121 21.0(4) . .
O411 K1A C121 91.5(3) . .
C231 K1A C121 94.5(4) . .
C221 K1A C121 29.3(4) . .
O131 K1A C511 98.0(4) . .
O231 K1A C511 141.6(4) . .
O511 K1A C511 19.7(3) . .
O221 K1A C511 100.9(3) . .
O121 K1A C511 135.6(4) . .
O411 K1A C511 49.5(3) . .
C231 K1A C511 132.9(4) . .
C221 K1A C511 115.5(4) . .
C121 K1A C511 132.6(4) . .
O131 K1A C131 20.0(4) . .
O231 K1A C131 50.1(4) . .
O511 K1A C131 104.8(4) . .
O221 K1A C131 141.6(4) . .
O121 K1A C131 95.9(4) . .
O411 K1A C131 122.2(4) . .
C231 K1A C131 29.6(4) . .
C221 K1A C131 131.2(4) . .
C121 K1A C131 110.6(4) . .
C511 K1A C131 113.1(4) . .
O131 K1A C411 101.2(3) . .
O231 K1A C411 168.1(4) . .
O511 K1A C411 48.9(3) . .
O221 K1A C411 97.5(3) . .
O121 K1A C411 107.1(4) . .
O411 K1A C411 20.3(3) . .
C231 K1A C411 149.7(4) . .
C221 K1A C411 104.1(3) . .
C121 K1A C411 109.3(3) . .
C511 K1A C411 29.2(3) . .
C131 K1A C411 120.8(4) . .
O522 K1B O532 91.2(3) . .
O522 K1B O512 162.5(4) . .
O532 K1B O512 102.8(3) . .
O522 K1B O412 95.7(3) . .
O532 K1B O412 166.1(4) . .
O512 K1B O412 68.4(3) . .
O522 K1B O432 100.0(3) . .
O532 K1B O432 69.3(3) . .
O512 K1B O432 94.8(3) . .
O412 K1B O432 120.9(4) . .
O522 K1B O422 71.4(3) . .
O532 K1B O422 87.3(3) . .
O512 K1B O422 98.6(4) . .
O412 K1B O422 83.6(3) . .
O432 K1B O422 155.1(3) . .
O522 K1B C522 21.5(3) . .
O532 K1B C522 92.4(3) . .
O512 K1B C522 144.8(4) . .
O412 K1B C522 89.8(3) . .
O432 K1B C522 120.3(3) . .
O422 K1B C522 50.1(3) . .
O522 K1B C512 143.4(3) . .
O532 K1B C512 122.9(3) . .
O512 K1B C512 20.3(3) . .
O412 K1B C512 48.1(3) . .
O432 K1B C512 104.1(3) . .
O422 K1B C512 95.4(3) . .
C522 K1B C512 131.3(3) . .
O522 K1B C422 50.7(3) . .
O532 K1B C422 92.2(3) . .
O512 K1B C422 117.4(4) . .
O412 K1B C422 83.1(3) . .
O432 K1B C422 146.1(3) . .
O422 K1B C422 21.1(3) . .
C522 K1B C422 29.2(3) . .
C512 K1B C422 109.7(3) . .
O522 K1B C532 94.7(3) . .
O532 K1B C532 20.4(3) . .
O512 K1B C532 102.1(3) . .
O412 K1B C532 166.8(3) . .
O432 K1B C532 48.9(3) . .
O422 K1B C532 107.4(3) . .
C522 K1B C532 102.9(3) . .
C512 K1B C532 121.9(3) . .
C422 K1B C532 109.9(3) . .
O522 K1B C432 99.3(3) . .
O532 K1B C432 48.1(3) . .
O512 K1B C432 97.9(3) . .
O412 K1B C432 141.4(4) . .
O432 K1B C432 21.2(3) . .
O422 K1B C432 134.9(3) . .
C522 K1B C432 115.6(3) . .
C512 K1B C432 113.0(3) . .
C422 K1B C432 133.1(3) . .
C532 K1B C432 27.8(3) . .
O522 K1B C412 115.5(3) . .
O532 K1B C412 150.3(4) . .
O512 K1B C412 48.6(3) . .
O412 K1B C412 19.8(3) . .
O432 K1B C412 115.1(3) . .
O422 K1B C412 89.3(3) . .
C522 K1B C412 107.8(3) . .
C512 K1B C412 28.3(3) . .
C422 K1B C412 95.2(3) . .
C532 K1B C412 149.1(3) . .
C432 K1B C412 131.8(3) . .
C421 O421 Fe1A 114.2(8) . .
C431 O431 Fe1A 116.8(8) . .
C521 O521 Fe1A 112.7(8) . .
C531 O531 Fe1A 114.9(8) . .
C3D S3D C5D 95.0(6) . .
C7E S7E C9E 99.1(7) . .
C8C S8C C10C 102.3(6) . .
C2A C1A C11A 114.4(12) . .
C2A C1A S1A 117.9(10) . .
C11A C1A S1A 100.9(10) . .
C2A C1A H1A 107.6 . .
C11A C1A H1A 107.7 . .
S1A C1A H1A 107.7 . .
C2B C1B C11B 105.2(14) . .
C2B C1B S1B 115.5(10) . .
C11B C1B S1B 103.8(13) . .
C2B C1B H1B 110.7 . .
C11B C1B H1B 110.6 . .
S1B C1B H1B 110.6 . .
C11C C1C C2C 115.6(11) . .
C11C C1C S1C 113.2(9) . .
C2C C1C S1C 110.4(8) . .
C11C C1C H1C 105.7 . .
C2C C1C H1C 105.6 . .
S1C C1C H1C 105.5 . .
C11F C1F C2F 113.6(9) . .
C11F C1F S1F 102.8(8) . .
C2F C1F S1F 115.9(8) . .
C11F C1F H1F 108.0 . .
C2F C1F H1F 108.1 . .
S1F C1F H1F 108.0 . .
C6G1 C1G1 C2G1 123.6(12) . .
C6G1 C1G1 P1G 118.0(9) . .
C2G1 C1G1 P1G 117.6(10) . .
C6H1 C1H1 C2H1 119.5(13) . .
C6H1 C1H1 P1H 121.3(10) . .
C2H1 C1H1 P1H 119.1(12) . .
C2G2 C1G2 C6G2 121.6(13) . .
C2G2 C1G2 P1G 120.1(11) . .
C6G2 C1G2 P1G 118.1(10) . .
C6G3 C1G3 C2G3 118.5(13) . .
C6G3 C1G3 P1G 121.4(10) . .
C2G3 C1G3 P1G 119.7(10) . .
C6H2 C1H2 C2H2 121.3(11) . .
C6H2 C1H2 P1H 118.7(9) . .
C2H2 C1H2 P1H 119.8(9) . .
C6H3 C1H3 C2H3 114.8(11) . .
C6H3 C1H3 P1H 127.2(10) . .
C2H3 C1H3 P1H 117.9(9) . .
C2G4 C1G4 C6G4 119.1(13) . .
C2G4 C1G4 P1G 125.8(12) . .
C6G4 C1G4 P1G 115.0(11) . .
C2H4 C1H4 C6H4 121.6(11) . .
C2H4 C1H4 P1H 121.8(10) . .
C6H4 C1H4 P1H 116.5(10) . .
C1A C2A C12A 113.7(12) . .
C1A C2A S2A 112.9(9) . .
C12A C2A S2A 106.5(10) . .
C1A C2A H2A 107.7 . .
C12A C2A H2A 108.0 . .
S2A C2A H2A 107.8 . .
C12B C2B C1B 115.5(14) . .
C12B C2B S2B 107.4(13) . .
C1B C2B S2B 108.9(10) . .
C12B C2B H2B 108.3 . .
C1B C2B H2B 108.3 . .
S2B C2B H2B 108.2 . .
C12C C2C C1C 116.6(12) . .
C12C C2C S2C 113.4(10) . .
C1C C2C S2C 110.6(8) . .
C12C C2C H2C 105.0 . .
C1C C2C H2C 104.9 . .
S2C C2C H2C 105.0 . .
C12F C2F C1F 111.8(10) . .
C12F C2F S2F 106.9(9) . .
C1F C2F S2F 112.5(7) . .
C12F C2F H2F 108.5 . .
C1F C2F H2F 108.5 . .
S2F C2F H2F 108.5 . .
C3G1 C2G1 C1G1 114.1(12) . .
C3G1 C2G1 H2G1 122.9 . .
C1G1 C2G1 H2G1 123.0 . .
C1H1 C2H1 C3H1 120.2(16) . .
C1H1 C2H1 H2H1 119.8 . .
C3H1 C2H1 H2H1 120.0 . .
C3G2 C2G2 C1G2 119.0(15) . .
C3G2 C2G2 H2G2 120.3 . .
C1G2 C2G2 H2G2 120.6 . .
C3H2 C2H2 C1H2 119.1(13) . .
C3H2 C2H2 H2H2 120.5 . .
C1H2 C2H2 H2H2 120.5 . .
C1G3 C2G3 C3G3 122.3(13) . .
C1G3 C2G3 H2G3 118.8 . .
C3G3 C2G3 H2G3 118.9 . .
C1G4 C2G4 C3G4 120.8(15) . .
C1G4 C2G4 H2G4 119.5 . .
C3G4 C2G4 H2G4 119.7 . .
C3H3 C2H3 C1H3 121.5(12) . .
C3H3 C2H3 H2H3 119.3 . .
C1H3 C2H3 H2H3 119.2 . .
C1H4 C2H4 C3H4 118.8(13) . .
C1H4 C2H4 H2H4 120.6 . .
C3H4 C2H4 H2H4 120.6 . .
C4A C3A S1A 132.5(10) . .
C4A C3A S3A 116.5(10) . .
S1A C3A S3A 110.9(8) . .
C4B C3B S1B 129.6(11) . .
C4B C3B S3B 117.6(10) . .
S1B C3B S3B 112.8(9) . .
C4C C3C S1C 129.7(10) . .
C4C C3C S3C 116.1(10) . .
S1C C3C S3C 114.1(7) . .
C4D C3D S3D 119.8(10) . .
C4D C3D S1D 124.6(10) . .
S3D C3D S1D 115.5(8) . .
C2G1 C3G1 C4G1 125.8(14) . .
C2G1 C3G1 H3G1 117.1 . .
C4G1 C3G1 H3G1 117.1 . .
C4G2 C3G2 C2G2 121.4(15) . .
C4G2 C3G2 H3G2 119.1 . .
C2G2 C3G2 H3G2 119.5 . .
C4H1 C3H1 C2H1 115.3(14) . .
C4H1 C3H1 H3H1 122.5 . .
C2H1 C3H1 H3H1 122.2 . .
C4H2 C3H2 C2H2 118.8(13) . .
C4H2 C3H2 H3H2 120.6 . .
C2H2 C3H2 H3H2 120.6 . .
C4G3 C3G3 C2G3 117.6(14) . .
C4G3 C3G3 H3G3 121.3 . .
C2G3 C3G3 H3G3 121.1 . .
C2G4 C3G4 C4G4 121.5(15) . .
C2G4 C3G4 H3G4 119.3 . .
C4G4 C3G4 H3G4 119.1 . .
C2H3 C3H3 C4H3 117.6(12) . .
C2H3 C3H3 H3H3 121.2 . .
C4H3 C3H3 H3H3 121.3 . .
C3A C4A S2A 125.9(10) . .
C3A C4A S4A 119.5(10) . .
S2A C4A S4A 113.4(7) . .
C3B C4B S2B 125.3(10) . .
C3B C4B S4B 116.7(11) . .
S2B C4B S4B 118.0(8) . .
C3D C4D S2D 131.8(10) . .
C3D C4D S4D 115.0(10) . .
S2D C4D S4D 113.2(7) . .
C3G1 C4G1 C5G1 116.9(14) . .
C3G1 C4G1 H4G1 121.5 . .
C5G1 C4G1 H4G1 121.6 . .
C3G2 C4G2 C5G2 119.3(14) . .
C3G2 C4G2 H4G2 120.4 . .
C5G2 C4G2 H4G2 120.3 . .
C3H1 C4H1 C5H1 125.7(16) . .
C3H1 C4H1 H4H1 117.1 . .
C5H1 C4H1 H4H1 117.2 . .
C3G3 C4G3 C5G3 121.5(14) . .
C3G3 C4G3 H4G3 119.3 . .
C5G3 C4G3 H4G3 119.3 . .
C3H2 C4H2 C5H2 122.7(14) . .
C3H2 C4H2 H4H2 118.6 . .
C5H2 C4H2 H4H2 118.6 . .
C5H3 C4H3 C3H3 123.3(12) . .
C5H3 C4H3 H4H3 118.4 . .
C3H3 C4H3 H4H3 118.3 . .
C5H4 C4H4 C3H4 121.9(14) . .
C5H4 C4H4 H4H4 119.0 . .
C3H4 C4H4 H4H4 119.1 . .
C6A C5A S4A 122.7(11) . .
C6A C5A S3A 123.4(12) . .
S4A C5A S3A 113.8(7) . .
C6B C5B S4B 123.1(11) . .
C6B C5B S3B 121.1(11) . .
S4B C5B S3B 115.9(8) . .
C6C C5C S4C 123.8(11) . .
C6C C5C S3C 122.3(12) . .
S4C C5C S3C 113.9(7) . .
C6D C5D S4D 122.8(9) . .
C6D C5D S3D 123.2(10) . .
S4D C5D S3D 113.9(7) . .
C4G1 C5G1 C6G1 122.5(14) . .
C4G1 C5G1 H5G1 118.8 . .
C6G1 C5G1 H5G1 118.8 . .
C6H1 C5H1 C4H1 115.0(15) . .
C6H1 C5H1 H5H1 122.5 . .
C4H1 C5H1 H5H1 122.5 . .
C4G2 C5G2 C6G2 122.0(15) . .
C4G2 C5G2 H5G2 119.0 . .
C6G2 C5G2 H5G2 119.0 . .
C4G3 C5G3 C6G3 117.2(14) . .
C4G3 C5G3 H5G3 121.4 . .
C6G3 C5G3 H5G3 121.4 . .
C6H2 C5H2 C4H2 121.2(15) . .
C6H2 C5H2 H5H2 119.4 . .
C4H2 C5H2 H5H2 119.4 . .
C4H3 C5H3 C6H3 117.0(13) . .
C4H3 C5H3 H5H3 121.5 . .
C6H3 C5H3 H5H3 121.5 . .
C4H4 C5H4 C6H4 119.6(14) . .
C4H4 C5H4 H5H4 120.2 . .
C6H4 C5H4 H5H4 120.2 . .
C5A C6A S6A 128.0(12) . .
C5A C6A S5A 119.2(11) . .
S6A C6A S5A 112.8(8) . .
C5C C6C S5C 124.2(11) . .
C5C C6C S6C 118.5(12) . .
S5C C6C S6C 117.3(8) . .
C1G1 C6G1 C5G1 117.0(12) . .
C1G1 C6G1 H6G1 121.5 . .
C5G1 C6G1 H6G1 121.5 . .
C1H1 C6H1 C5H1 123.1(13) . .
C1H1 C6H1 H6H1 118.5 . .
C5H1 C6H1 H6H1 118.4 . .
C5G2 C6G2 C1G2 116.4(13) . .
C5G2 C6G2 H6G2 121.8 . .
C1G2 C6G2 H6G2 121.7 . .
C5H2 C6H2 C1H2 116.9(12) . .
C5H2 C6H2 H6H2 121.5 . .
C1H2 C6H2 H6H2 121.6 . .
C1G3 C6G3 C5G3 122.7(14) . .
C1G3 C6G3 H6G3 118.6 . .
C5G3 C6G3 H6G3 118.7 . .
C5G4 C6G4 C1G4 119.1(14) . .
C5G4 C6G4 H6G4 120.6 . .
C1G4 C6G4 H6G4 120.3 . .
C1H3 C6H3 C5H3 125.6(13) . .
C1H3 C6H3 H6H3 117.1 . .
C5H3 C6H3 H6H3 117.2 . .
C1H4 C6H4 C5H4 117.6(12) . .
C1H4 C6H4 H6H4 121.2 . .
C5H4 C6H4 H6H4 121.2 . .
C8A C7A S7A 130.7(10) . .
C8A C7A S5A 116.1(10) . .
S7A C7A S5A 113.2(8) . .
C8C C7C S7C 127.1(10) . .
C8C C7C S5C 115.7(11) . .
S7C C7C S5C 117.2(9) . .
C7A C8A S6A 117.3(9) . .
C7A C8A S8A 125.3(10) . .
S6A C8A S8A 117.3(7) . .
C7B C8B S8B 130.3(11) . .
C7B C8B S6B 113.1(9) . .
S8B C8B S6B 116.5(7) . .
C7C C8C S8C 125.7(10) . .
C7C C8C S6C 116.8(9) . .
S8C C8C S6C 116.5(7) . .
C10B C9B C13B 115.0(12) . .
C10B C9B S7B 116.0(9) . .
C13B C9B S7B 101.1(11) . .
C10B C9B H9B 108.1 . .
C13B C9B H9B 108.1 . .
S7B C9B H9B 108.1 . .
C10C C9C C13C 112.9(11) . .
C10C C9C S7C 112.3(9) . .
C13C C9C S7C 104.2(9) . .
C10C C9C H9C 109.1 . .
C13C C9C H9C 109.2 . .
S7C C9C H9C 109.0 . .
C10D C9D C13D 112.7(10) . .
C10D C9D S7D 114.3(8) . .
C13D C9D S7D 102.5(8) . .
C10D C9D H9D 109.0 . .
C13D C9D H9D 109.0 . .
S7D C9D H9D 109.0 . .
C9D C10D C14D 111.5(10) . .
C9D C10D S8D 114.9(8) . .
C14D C10D S8D 107.6(9) . .
C9D C10D H10D 107.5 . .
C14D C10D H10D 107.5 . .
S8D C10D H10D 107.5 . .
C9F C10F C14F 112.2(11) . .
C9F C10F S8F 111.4(8) . .
C14F C10F S8F 104.3(10) . .
C9F C10F H10F 109.5 . .
C14F C10F H10F 109.8 . .
S8F C10F H10F 109.6 . .
O111 C111 C611 126.7(12) . .
O111 C111 C211 111.8(11) . .
C611 C111 C211 121.5(13) . .
O112 C112 C612 124.9(10) . .
O112 C112 C212 112.1(9) . .
C612 C112 C212 122.9(9) . .
O121 C121 C621 123.4(14) . .
O121 C121 C221 118.1(12) . .
C621 C121 C221 118.5(12) . .
O121 C121 K1A 43.1(7) . .
C621 C121 K1A 164.2(11) . .
C221 C121 K1A 75.4(7) . .
O122 C122 C622 129.9(11) . .
O122 C122 C222 113.6(9) . .
C622 C122 C222 116.4(9) . .
O131 C131 C631 126.4(15) . .
O131 C131 C231 112.9(13) . .
C631 C131 C231 120.7(13) . .
O131 C131 K1A 39.3(7) . .
C631 C131 K1A 165.7(11) . .
C231 C131 K1A 73.6(7) . .
O132 C132 C632 127.5(10) . .
O132 C132 C232 110.9(10) . .
C632 C132 C232 121.5(10) . .
O211 C211 C311 123.3(14) . .
O211 C211 C111 120.7(13) . .
C311 C211 C111 116.0(13) . .
O212 C212 C312 126.5(11) . .
O212 C212 C112 115.7(9) . .
C312 C212 C112 117.7(10) . .
O221 C221 C321 124.4(12) . .
O221 C221 C121 116.9(12) . .
C321 C221 C121 118.5(10) . .
O221 C221 K1A 41.6(7) . .
C321 C221 K1A 165.9(9) . .
C121 C221 K1A 75.4(7) . .
C322 C222 O222 125.3(11) . .
C322 C222 C122 122.1(10) . .
O222 C222 C122 112.5(8) . .
O231 C231 C331 125.4(13) . .
O231 C231 C131 119.7(12) . .
C331 C231 C131 114.8(11) . .
O231 C231 K1A 42.9(7) . .
C331 C231 K1A 167.7(9) . .
C131 C231 K1A 76.8(8) . .
O232 C232 C332 121.6(11) . .
O232 C232 C132 116.7(10) . .
C332 C232 C132 121.7(12) . .
C211 C311 C411 123.0(13) . 1_565
C211 C311 Cl1A 120.5(11) . .
C411 C311 Cl1A 116.4(11) 1_565 .
C212 C312 C412 121.6(11) . .
C212 C312 Cl1B 120.8(10) . .
C412 C312 Cl1B 117.2(10) . .
C222 C322 C422 122.1(12) . .
C222 C322 Cl3B 122.7(10) . .
C422 C322 Cl3B 115.1(9) . .
C431 C331 C231 120.4(11) 1_455 .
C431 C331 Cl6A 121.8(9) 1_455 .
C231 C331 Cl6A 117.7(10) . .
C232 C332 C432 116.3(11) . .
C232 C332 Cl5B 122.6(10) . .
C432 C332 Cl5B 121.1(10) . .
O411 C411 C311 125.3(12) . 1_545
O411 C411 C511 114.7(11) . .
C311 C411 C511 119.9(12) 1_545 .
O411 C411 K1A 41.1(6) . .
C311 C411 K1A 166.4(10) 1_545 .
C511 C411 K1A 73.7(7) . .
O412 C412 C312 126.8(12) . .
O412 C412 C512 113.5(11) . .
C312 C412 C512 119.7(11) . .
O412 C412 K1B 40.3(6) . .
C312 C412 K1B 166.7(9) . .
C512 C412 K1B 73.3(7) . .
O422 C422 C322 125.8(12) . .
O422 C422 C522 117.3(11) . .
C322 C422 C522 116.8(11) . .
O422 C422 K1B 44.8(6) . .
C322 C422 K1B 167.7(9) . .
C522 C422 K1B 73.5(6) . .
O432 C432 C332 119.6(11) . .
O432 C432 C532 119.3(11) . .
C332 C432 C532 121.1(11) . .
O432 C432 K1B 43.4(6) . .
C332 C432 K1B 162.9(8) . .
C532 C432 K1B 76.0(7) . .
O511 C511 C611 128.0(13) . 1_545
O511 C511 C411 118.7(12) . .
C611 C511 C411 113.1(11) 1_545 .
O511 C511 K1A 41.6(7) . .
C611 C511 K1A 169.0(9) 1_545 .
C411 C511 K1A 77.1(7) . .
O512 C512 C612 122.9(11) . .
O512 C512 C412 120.5(11) . .
C612 C512 C412 116.5(11) . .
O512 C512 K1B 42.2(6) . .
C612 C512 K1B 165.0(9) . .
C412 C512 K1B 78.4(7) . .
O522 C522 C622 126.2(11) . .
O522 C522 C422 117.8(10) . .
C622 C522 C422 115.9(10) . .
O522 C522 K1B 40.6(5) . .
C622 C522 K1B 166.2(8) . .
C422 C522 K1B 77.3(6) . .
O532 C532 C632 123.0(12) . .
O532 C532 C432 117.0(11) . .
C632 C532 C432 119.9(12) . .
O532 C532 K1B 40.8(6) . .
C632 C532 K1B 163.8(10) . .
C432 C532 K1B 76.2(7) . .
C111 C611 C511 126.1(12) . 1_565
C111 C611 Cl2A 118.1(11) . .
C511 C611 Cl2A 115.8(10) 1_565 .
C112 C612 C512 119.7(10) . .
C112 C612 Cl2B 120.5(9) . .
C512 C612 Cl2B 119.7(9) . .
C121 C621 C521 122.4(12) . .
C121 C621 Cl4A 122.2(11) . .
C521 C621 Cl4A 115.4(10) . .
C122 C622 C522 126.5(11) . .
C122 C622 Cl4B 117.7(8) . .
C522 C622 Cl4B 115.8(8) . .
C531 C631 C131 121.4(14) 1_455 .
C531 C631 Cl5A 120.4(12) 1_455 .
C131 C631 Cl5A 118.2(12) . .
C532 C632 C132 119.3(11) . .
C532 C632 Cl6B 121.8(10) . .
C132 C632 Cl6B 118.9(9) . .
O431 Fe1A O421 98.1(4) . .
O431 Fe1A O111 96.2(4) . .
O421 Fe1A O111 89.6(4) . .
O431 Fe1A O521 168.2(4) . .
O421 Fe1A O521 80.0(3) . .
O111 Fe1A O521 95.4(4) . .
O431 Fe1A O531 79.9(4) . .
O421 Fe1A O531 92.7(4) . .
O111 Fe1A O531 175.7(4) . .
O521 Fe1A O531 88.5(4) . .
O431 Fe1A O211 90.3(4) . .
O421 Fe1A O211 167.7(3) . .
O111 Fe1A O211 80.5(4) . .
O521 Fe1A O211 93.5(3) . .
O531 Fe1A O211 97.7(4) . .
O232 Fe1B O122 91.0(3) 1_645 1_655
O232 Fe1B O222 97.0(3) 1_645 1_655
O122 Fe1B O222 80.7(3) 1_655 1_655
O232 Fe1B O212 95.7(3) 1_645 .
O122 Fe1B O212 98.5(3) 1_655 .
O222 Fe1B O212 167.3(3) 1_655 .
O232 Fe1B O132 79.7(3) 1_645 1_645
O122 Fe1B O132 167.2(3) 1_655 1_645
O222 Fe1B O132 91.6(3) 1_655 1_645
O212 Fe1B O132 91.3(3) . 1_645
O232 Fe1B O112 174.1(3) 1_645 .
O122 Fe1B O112 92.3(3) 1_655 .
O222 Fe1B O112 88.3(3) 1_655 .
O212 Fe1B O112 79.1(3) . .
O132 Fe1B O112 97.7(3) 1_645 .
C111 O111 Fe1A 115.7(8) . .
C112 O112 Fe1B 114.7(7) . .
C121 O121 K1A 115.9(9) . .
C122 O122 Fe1B 117.2(7) . 1_455
C131 O131 K1A 120.8(9) . .
C132 O132 Fe1B 117.2(7) . 1_465
C211 O211 Fe1A 110.8(9) . .
C212 O212 Fe1B 116.7(7) . .
C221 O221 K1A 119.0(9) . .
C222 O222 Fe1B 116.0(7) . 1_455
C231 O231 K1A 116.6(9) . .
C232 O232 Fe1B 114.7(7) . 1_465
C411 O411 K1A 118.6(8) . .
C412 O412 K1B 119.9(8) . .
C422 O422 K1B 114.1(8) . .
C432 O432 K1B 115.4(8) . .
C511 O511 K1A 118.7(9) . .
C512 O512 K1B 117.5(8) . .
C522 O522 K1B 117.9(8) . .
C532 O532 K1B 118.8(8) . .
C1G3 P1G C1G4 107.8(7) . .
C1G3 P1G C1G2 110.5(6) . .
C1G4 P1G C1G2 110.1(7) . .
C1G3 P1G C1G1 106.7(6) . .
C1G4 P1G C1G1 109.6(6) . .
C1G2 P1G C1G1 111.9(6) . .
C1H3 P1H C1H1 108.3(6) . .
C1H3 P1H C1H4 110.3(6) . .
C1H1 P1H C1H4 107.7(6) . .
C1H3 P1H C1H2 110.8(6) . .
C1H1 P1H C1H2 110.5(6) . .
C1H4 P1H C1H2 109.2(6) . .
C3A S1A C1A 101.5(6) . .
C3B S1B C1B 103.3(7) . .
C3C S1C C1C 99.2(5) . .
C3D S1D C1D 98.0(6) . .
C4E S1E C1E 101.9(6) . .
C3F S1F C1F 101.7(5) . .
C4A S2A C2A 101.2(6) . .
C4B S2B C2B 99.2(6) . .
C4C S2C C2C 101.1(6) . .
C4D S2D C2D 103.0(5) . .
C3E S2E C2E 103.0(6) . .
C4F S2F C2F 104.8(6) . .
C5A S3A C3A 95.2(6) . .
C5B S3B C3B 93.6(7) . .
C5C S3C C3C 93.1(6) . .
C4E S3E C5E 94.1(6) . .
C3F S3F C5F 93.2(6) . .
C5A S4A C4A 93.5(6) . .
C5B S4B C4B 96.2(7) . .
C5C S4C C4C 94.3(6) . .
C5D S4D C4D 96.1(6) . .
C5E S4E C3E 96.0(6) . .
C5F S4F C4F 94.8(7) . .
C7A S5A C6A 93.5(6) . .
C7B S5B C6B 96.1(7) . .
C6C S5C C7C 94.9(7) . .
C6D S5D C8D 93.7(6) . .
C6E S5E C7E 94.1(6) . .
C7F S5F C6F 94.5(6) . .
C8A S6A C6A 95.7(6) . .
C6B S6B C8B 97.8(6) . .
C6C S6C C8C 93.9(6) . .
C6D S6D C7D 95.7(6) . .
C6E S6E C8E 95.8(6) . .
C6F S6F C8F 97.8(7) . .
C7A S7A C9A 101.7(7) . .
C7B S7B C9B 102.8(6) . .
C7C S7C C9C 107.3(6) . .
C8D S7D C9D 103.8(5) . .
C7F S7F C9F 107.0(6) . .
C10A S8A C8A 100.3(7) . .
C8B S8B C10B 104.4(6) . .
C7D S8D C10D 102.6(6) . .
C8E S8E C10E 102.4(7) . .
C8F S8F C10F 101.4(6) . .

loop_
_geom_bond_atom_site_label_1
_geom_bond_atom_site_label_2
_geom_bond_distance
_geom_bond_site_symmetry_2
C1D C11D 1.496(18) .
C1D C2D 1.560(17) .
C1D S1D 1.852(13) .
C1D H1D 0.9800 .
C1E C2E 1.512(16) .
C1E C11E 1.552(19) .
C1E S1E 1.853(12) .
C1E H1E 0.9800 .
C2D C12D 1.524(17) .
C2D S2D 1.843(11) .
C2D H2D 0.9800 .
C2E C12E 1.545(19) .
C2E S2E 1.812(11) .
C2E H2E 0.9800 .
C3E C4E 1.393(19) .
C3E S4E 1.741(12) .
C3E S2E 1.725(13) .
C3F C4F 1.328(18) .
C3F S3F 1.731(14) .
C3F S1F 1.795(12) .
C3H4 C4H4 1.41(2) .
C3H4 C2H4 1.39(2) .
C3H4 H3H4 0.9300 .
C4C C3C 1.307(18) .
C4C S2C 1.756(14) .
C4C S4C 1.783(13) .
C4E S3E 1.724(14) .
C4E S1E 1.754(13) .
C4F S4F 1.725(14) .
C4F S2F 1.766(15) .
C4G4 C5G4 1.39(2) .
C4G4 C3G4 1.40(2) .
C4G4 H4G4 0.9300 .
C5E C6E 1.381(18) .
C5E S4E 1.727(14) .
C5E S3E 1.770(13) .
C5F C6F 1.364(18) .
C5F S4F 1.749(15) .
C5F S3F 1.752(14) .
C5G4 C6G4 1.39(2) .
C5G4 H5G4 0.9300 .
C6B C5B 1.357(18) .
C6B S5B 1.736(15) .
C6B S6B 1.744(14) .
C6D C5D 1.334(17) .
C6D S6D 1.728(14) .
C6D S5D 1.761(14) .
C6E S6E 1.724(13) .
C6E S5E 1.759(13) .
C6F S6F 1.712(13) .
C6F S5F 1.814(14) .
C7B C8B 1.399(17) .
C7B S5B 1.753(14) .
C7B S7B 1.738(15) .
C7D C8D 1.318(19) .
C7D S8D 1.726(13) .
C7D S6D 1.792(14) .
C7E C8E 1.321(18) .
C7E S7E 1.746(13) .
C7E S5E 1.782(12) .
C7F C8F 1.40(2) .
C7F S5F 1.748(15) .
C7F S7F 1.763(15) .
C8D S7D 1.755(13) .
C8D S5D 1.774(12) .
C8E S8E 1.722(14) .
C8E S6E 1.805(15) .
C8F S8F 1.730(15) .
C8F S6F 1.732(16) .
C9A C10A 1.42(2) .
C9A C13A 1.70(3) .
C9A S7A 1.821(17) .
C9A H9A 0.9800 .
C9E C10E 1.49(2) .
C9E C13E 1.54(2) .
C9E S7E 1.793(16) .
C9E H9E 0.9800 .
C9F C13F 1.50(2) .
C9F C10F 1.554(18) .
C9F S7F 1.870(15) .
C9F H9F 0.9800 .
C10A C14A 1.57(3) .
C10A S8A 1.741(19) .
C10A H10A 0.9800 .
C10B C9B 1.478(17) .
C10B C14B 1.546(19) .
C10B S8B 1.831(12) .
C10B H10B 0.9800 .
C10C C9C 1.502(18) .
C10C C14C 1.54(2) .
C10C S8C 1.837(14) .
C10C H10C 0.9800 .
C10E C14E 1.58(2) .
C10E S8E 1.834(16) .
C10E H10E 0.9800 .
C11A C1A 1.55(2) .
C11A H11A 0.9600 .
C11A H11B 0.9600 .
C11A H11C 0.9600 .
C11B C1B 1.55(3) .
C11B H11D 0.9600 .
C11B H11E 0.9600 .
C11B H11F 0.9600 .
C11C C1C 1.427(17) .
C11C H11G 0.9600 .
C11C H11H 0.9600 .
C11C H11I 0.9600 .
C11D H11J 0.9600 .
C11D H11K 0.9600 .
C11D H11L 0.9600 .
C11E H11M 0.9600 .
C11E H11N 0.9600 .
C11E H11O 0.9600 .
C11F C1F 1.525(16) .
C11F H11P 0.9600 .
C11F H11Q 0.9600 .
C11F H11R 0.9600 .
C12A C2A 1.49(2) .
C12A H12A 0.9600 .
C12A H12B 0.9600 .
C12A H12C 0.9600 .
C12B C2B 1.52(3) .
C12B H12D 0.9600 .
C12B H12E 0.9600 .
C12B H12F 0.9600 .
C12C C2C 1.49(2) .
C12C H12G 0.9600 .
C12C H12H 0.9600 .
C12C H12I 0.9600 .
C12D H12J 0.9600 .
C12D H12K 0.9600 .
C12D H12L 0.9600 .
C12E H12M 0.9600 .
C12E H12N 0.9600 .
C12E H12O 0.9600 .
C12F C2F 1.486(18) .
C12F H12P 0.9600 .
C12F H12Q 0.9600 .
C12F H12R 0.9600 .
C13A H13A 0.9600 .
C13A H13B 0.9600 .
C13A H13C 0.9600 .
C13B C9B 1.54(2) .
C13B H13D 0.9600 .
C13B H13E 0.9600 .
C13B H13F 0.9600 .
C13C C9C 1.50(2) .
C13C H13G 0.9600 .
C13C H13H 0.9600 .
C13C H13I 0.9600 .
C13D C9D 1.544(18) .
C13D H13J 0.9600 .
C13D H13K 0.9600 .
C13D H13L 0.9600 .
C13E H13M 0.9600 .
C13E H13N 0.9600 .
C13E H13O 0.9600 .
C13F H13P 0.9600 .
C13F H13Q 0.9600 .
C13F H13R 0.9600 .
C14A H14A 0.9600 .
C14A H14B 0.9600 .
C14A H14C 0.9600 .
C14B H14D 0.9600 .
C14B H14E 0.9600 .
C14B H14F 0.9600 .
C14C H14G 0.9600 .
C14C H14H 0.9600 .
C14C H14I 0.9600 .
C14D C10D 1.511(18) .
C14D H14J 0.9600 .
C14D H14K 0.9600 .
C14D H14L 0.9600 .
C14E H14M 0.9600 .
C14E H14N 0.9600 .
C14E H14O 0.9600 .
C14F C10F 1.57(2) .
C14F H14P 0.9600 .
C14F H14Q 0.9600 .
C14F H14R 0.9600 .
C321 C421 1.405(18) .
C321 C221 1.470(16) .
C321 Cl3A 1.686(11) .
C421 O421 1.283(15) .
C421 C521 1.483(19) .
C431 O431 1.332(15) .
C431 C331 1.332(17) 1_655
C431 C531 1.539(18) .
C521 O521 1.245(15) .
C521 C621 1.503(17) .
C531 O531 1.304(16) .
C531 C631 1.34(2) 1_655
K1A O131 2.312(11) .
K1A O231 2.355(10) .
K1A O511 2.362(11) .
K1A O221 2.366(10) .
K1A O121 2.366(11) .
K1A O411 2.372(10) .
K1A C231 3.094(14) .
K1A C221 3.114(13) .
K1A C121 3.114(15) .
K1A C511 3.120(14) .
K1A C131 3.139(16) .
K1A C411 3.169(13) .
K1B O522 2.260(8) .
K1B O532 2.347(9) .
K1B O512 2.363(9) .
K1B O412 2.382(10) .
K1B O432 2.394(9) .
K1B O422 2.408(9) .
K1B C522 3.069(12) .
K1B C512 3.123(13) .
K1B C422 3.122(13) .
K1B C532 3.146(14) .
K1B C432 3.148(13) .
K1B C412 3.194(14) .
O421 Fe1A 2.019(9) .
O431 Fe1A 2.012(9) .
O521 Fe1A 2.043(10) .
O531 Fe1A 2.044(9) .
S3D C3D 1.723(14) .
S3D C5D 1.781(12) .
S8C C8C 1.742(12) .
C1A C2A 1.471(19) .
C1A S1A 1.845(14) .
C1A H1A 0.9800 .
C1B C2B 1.52(2) .
C1B S1B 1.824(15) .
C1B H1B 0.9800 .
C1C C2C 1.585(17) .
C1C S1C 1.846(11) .
C1C H1C 0.9800 .
C1F C2F 1.550(16) .
C1F S1F 1.801(11) .
C1F H1F 0.9800 .
C1G1 C6G1 1.341(18) .
C1G1 C2G1 1.449(18) .
C1G1 P1G 1.843(13) .
C1H1 C6H1 1.364(18) .
C1H1 C2H1 1.40(2) .
C1H1 P1H 1.808(15) .
C1G2 C2G2 1.40(2) .
C1G2 C6G2 1.429(19) .
C1G2 P1G 1.787(15) .
C1G3 C6G3 1.333(19) .
C1G3 C2G3 1.346(18) .
C1G3 P1G 1.772(14) .
C1H2 C6H2 1.398(17) .
C1H2 C2H2 1.450(17) .
C1H2 P1H 1.836(13) .
C1H3 C6H3 1.343(18) .
C1H3 C2H3 1.488(18) .
C1H3 P1H 1.762(13) .
C1G4 C2G4 1.36(2) .
C1G4 C6G4 1.47(2) .
C1G4 P1G 1.774(15) .
C1H4 C2H4 1.362(19) .
C1H4 C6H4 1.431(18) .
C1H4 P1H 1.818(13) .
C2A S2A 1.832(12) .
C2A H2A 0.9800 .
C2B S2B 1.827(15) .
C2B H2B 0.9800 .
C2C S2C 1.854(12) .
C2C H2C 0.9800 .
C2F S2F 1.784(11) .
C2F H2F 0.9800 .
C2G1 C3G1 1.36(2) .
C2G1 H2G1 0.9300 .
C2H1 C3H1 1.43(2) .
C2H1 H2H1 0.9300 .
C2G2 C3G2 1.38(2) .
C2G2 H2G2 0.9300 .
C2H2 C3H2 1.350(18) .
C2H2 H2H2 0.9300 .
C2G3 C3G3 1.45(2) .
C2G3 H2G3 0.9300 .
C2G4 C3G4 1.37(2) .
C2G4 H2G4 0.9300 .
C2H3 C3H3 1.366(18) .
C2H3 H2H3 0.9300 .
C2H4 H2H4 0.9300 .
C3A C4A 1.271(18) .
C3A S1A 1.742(13) .
C3A S3A 1.789(13) .
C3B C4B 1.317(19) .
C3B S1B 1.749(15) .
C3B S3B 1.789(16) .
C3C S1C 1.742(13) .
C3C S3C 1.833(12) .
C3D C4D 1.348(18) .
C3D S1D 1.777(13) .
C3G1 C4G1 1.36(2) .
C3G1 H3G1 0.9300 .
C3G2 C4G2 1.40(2) .
C3G2 H3G2 0.9300 .
C3H1 C4H1 1.37(2) .
C3H1 H3H1 0.9300 .
C3H2 C4H2 1.34(2) .
C3H2 H3H2 0.9300 .
C3G3 C4G3 1.36(2) .
C3G3 H3G3 0.9300 .
C3G4 H3G4 0.9300 .
C3H3 C4H3 1.404(18) .
C3H3 H3H3 0.9300 .
C4A S2A 1.784(14) .
C4A S4A 1.794(12) .
C4B S2B 1.739(15) .
C4B S4B 1.765(13) .
C4D S2D 1.756(14) .
C4D S4D 1.775(13) .
C4G1 C5G1 1.38(2) .
C4G1 H4G1 0.9300 .
C4G2 C5G2 1.38(2) .
C4G2 H4G2 0.9300 .
C4H1 C5H1 1.40(2) .
C4H1 H4H1 0.9300 .
C4G3 C5G3 1.39(2) .
C4G3 H4G3 0.9300 .
C4H2 C5H2 1.41(2) .
C4H2 H4H2 0.9300 .
C4H3 C5H3 1.367(19) .
C4H3 H4H3 0.9300 .
C4H4 C5H4 1.33(2) .
C4H4 H4H4 0.9300 .
C5A C6A 1.338(19) .
C5A S4A 1.764(15) .
C5A S3A 1.766(14) .
C5B S4B 1.701(16) .
C5B S3B 1.767(15) .
C5C C6C 1.370(19) .
C5C S4C 1.753(15) .
C5C S3C 1.777(14) .
C5D S4D 1.749(13) .
C5G1 C6G1 1.410(19) .
C5G1 H5G1 0.9300 .
C5H1 C6H1 1.38(2) .
C5H1 H5H1 0.9300 .
C5G2 C6G2 1.42(2) .
C5G2 H5G2 0.9300 .
C5G3 C6G3 1.44(2) .
C5G3 H5G3 0.9300 .
C5H2 C6H2 1.341(19) .
C5H2 H5H2 0.9300 .
C5H3 C6H3 1.388(19) .
C5H3 H5H3 0.9300 .
C5H4 C6H4 1.434(19) .
C5H4 H5H4 0.9300 .
C6A S6A 1.735(14) .
C6A S5A 1.784(15) .
C6C S5C 1.735(15) .
C6C S6C 1.742(15) .
C6G1 H6G1 0.9300 .
C6H1 H6H1 0.9300 .
C6G2 H6G2 0.9300 .
C6H2 H6H2 0.9300 .
C6G3 H6G3 0.9300 .
C6G4 H6G4 0.9300 .
C6H3 H6H3 0.9300 .
C6H4 H6H4 0.9300 .
C7A C8A 1.363(18) .
C7A S7A 1.752(14) .
C7A S5A 1.771(13) .
C7C C8C 1.411(19) .
C7C S7C 1.715(16) .
C7C S5C 1.750(14) .
C8A S6A 1.717(13) .
C8A S8A 1.748(12) .
C8B S8B 1.678(13) .
C8B S6B 1.769(14) .
C8C S6C 1.751(12) .
C9B S7B 1.867(14) .
C9B H9B 0.9800 .
C9C S7C 1.847(13) .
C9C H9C 0.9800 .
C9D C10D 1.503(17) .
C9D S7D 1.852(12) .
C9D H9D 0.9800 .
C10D S8D 1.818(13) .
C10D H10D 0.9800 .
C10F S8F 1.854(13) .
C10F H10F 0.9800 .
C111 O111 1.268(16) .
C111 C611 1.354(18) .
C111 C211 1.531(19) .
C112 O112 1.309(13) .
C112 C612 1.371(15) .
C112 C212 1.519(15) .
C121 O121 1.240(16) .
C121 C621 1.38(2) .
C121 C221 1.573(19) .
C122 O122 1.281(12) .
C122 C622 1.334(16) .
C122 C222 1.565(16) .
C131 O131 1.247(18) .
C131 C631 1.39(2) .
C131 C231 1.59(2) .
C132 O132 1.318(13) .
C132 C632 1.394(17) .
C132 C232 1.484(16) .
C211 O211 1.239(17) .
C211 C311 1.40(2) .
C212 O212 1.246(13) .
C212 C312 1.358(16) .
C221 O221 1.179(16) .
C222 C322 1.286(16) .
C222 O222 1.321(13) .
C231 O231 1.211(16) .
C231 C331 1.449(19) .
C232 O232 1.342(15) .
C232 C332 1.397(18) .
C311 C411 1.432(19) 1_565
C311 Cl1A 1.748(14) .
C312 C412 1.424(18) .
C312 Cl1B 1.733(13) .
C322 C422 1.476(19) .
C322 Cl3B 1.741(14) .
C331 C431 1.332(17) 1_455
C331 Cl6A 1.720(13) .
C332 C432 1.451(19) .
C332 Cl5B 1.711(13) .
C411 O411 1.253(16) .
C411 C311 1.432(19) 1_545
C411 C511 1.584(18) .
C412 O412 1.249(16) .
C412 C512 1.546(17) .
C422 O422 1.233(15) .
C422 C522 1.562(18) .
C432 O432 1.261(15) .
C432 C532 1.510(17) .
C511 O511 1.200(16) .
C511 C611 1.42(2) 1_545
C512 O512 1.224(15) .
C512 C612 1.450(17) .
C522 O522 1.272(15) .
C522 C622 1.408(15) .
C532 O532 1.250(16) .
C532 C632 1.382(18) .
C611 C511 1.42(2) 1_565
C611 Cl2A 1.760(13) .
C612 Cl2B 1.729(12) .
C621 Cl4A 1.743(15) .
C622 Cl4B 1.794(11) .
C631 C531 1.34(2) 1_455
C631 Cl5A 1.754(16) .
C632 Cl6B 1.716(12) .
Fe1A O111 2.031(10) .
Fe1A O211 2.053(9) .
Fe1B O232 1.976(8) 1_645
Fe1B O122 1.993(8) 1_655
Fe1B O222 2.002(7) 1_655
Fe1B O212 2.001(8) .
Fe1B O132 2.019(8) 1_645
Fe1B O112 2.027(8) .
O122 Fe1B 1.993(8) 1_455
O132 Fe1B 2.019(8) 1_465
O222 Fe1B 2.002(7) 1_455
O232 Fe1B 1.976(8) 1_465
